data_4066394
loop_
_publ_author_name
'Lorenz, Volker'
'Blaurock, Steffen'
'Hrib, Cristian G.'
'Edelmann, Frank T.'

_publ_section_title
;
 The First Linear, Homoleptic Triple-Decker Sandwich Complex of an
 f-Element: A Molecular Model for Organolanthanide Nanowires&#x2020;
;
_journal_issue 21
_journal_name_full Organometallics
_journal_page_first 4787
_journal_paper_doi 10.1021/om1004385
_journal_volume 29
_journal_year 2010
_chemical_formula_sum 'C47 H82 Nd2 Si6'
_chemical_formula_weight 1104.15
_chemical_name_systematic
; 
 ? 
;
_space_group_IT_number 14
_symmetry_cell_setting monoclinic
_symmetry_space_group_name_Hall '-P 2yn'
_symmetry_space_group_name_H-M 'P 1 21/n 1'
_atom_sites_solution_hydrogens geom
_atom_sites_solution_primary direct
_atom_sites_solution_secondary difmap
_audit_creation_method SHELXL-97
_cell_angle_alpha 90.00
_cell_angle_beta 102.6801(15)
_cell_angle_gamma 90.00
_cell_formula_units_Z 4
_cell_length_a 13.2914(3)
_cell_length_b 17.2442(3)
_cell_length_c 24.3534(4)
_cell_measurement_reflns_used 92727
_cell_measurement_temperature 153(2)
_cell_measurement_theta_max 34.58
_cell_measurement_theta_min 1.95
_cell_volume 5445.65(18)
_computing_cell_refinement 'STOE X-AREA'
_computing_data_collection 'STOE X-AREA'
_computing_data_reduction 'STOE X-RED'
_computing_molecular_graphics 'Bruker SHELXTL v5.0'
_computing_publication_material 'Bruker SHELXTL v5.0'
_computing_structure_refinement 'SHELXL-97 (Sheldrick, 1997)'
_computing_structure_solution 'SHELXS-97 (Sheldrick, 1990)'
_diffrn_ambient_temperature 153(2)
_diffrn_detector_area_resol_mean 6.67
_diffrn_measured_fraction_theta_full 0.988
_diffrn_measured_fraction_theta_max 0.988
_diffrn_measurement_device_type 'STOE IPDS 2T'
_diffrn_measurement_method 'rotation method'
_diffrn_radiation_monochromator 'plane graphite'
_diffrn_radiation_source 'fine-focus sealed tube'
_diffrn_radiation_type 'Mo K\a'
_diffrn_radiation_wavelength 0.71073
_diffrn_reflns_av_R_equivalents 0.0819
_diffrn_reflns_av_sigmaI/netI 0.0452
_diffrn_reflns_limit_h_max 12
_diffrn_reflns_limit_h_min -16
_diffrn_reflns_limit_k_max 21
_diffrn_reflns_limit_k_min -21
_diffrn_reflns_limit_l_max 30
_diffrn_reflns_limit_l_min -30
_diffrn_reflns_number 45491
_diffrn_reflns_theta_full 26.00
_diffrn_reflns_theta_max 26.37
_diffrn_reflns_theta_min 1.95
_exptl_absorpt_coefficient_mu 2.041
_exptl_absorpt_correction_type none
_exptl_crystal_colour green
_exptl_crystal_density_diffrn 1.261
_exptl_crystal_density_method 'not measured'
_exptl_crystal_description prism
_exptl_crystal_F_000 2112
_exptl_crystal_size_max 0.30
_exptl_crystal_size_mid 0.20
_exptl_crystal_size_min 0.10
_refine_diff_density_max 2.759
_refine_diff_density_min -1.003
_refine_diff_density_rms 0.130
_refine_ls_extinction_method none
_refine_ls_goodness_of_fit_ref 1.119
_refine_ls_hydrogen_treatment 'rigid methyls, others riding'
_refine_ls_matrix_type full
_refine_ls_number_parameters 471
_refine_ls_number_reflns 11010
_refine_ls_number_restraints 37
_refine_ls_restrained_S_all 1.126
_refine_ls_R_factor_all 0.0499
_refine_ls_R_factor_gt 0.0407
_refine_ls_shift/su_max 0.039
_refine_ls_shift/su_mean 0.001
_refine_ls_structure_factor_coef Fsqd
_refine_ls_weighting_details 'calc w=1/[\s^2^(Fo^2^)+(0.0526P)^2^+4.6702P] where P=(Fo^2^+2Fc^2^)/3'
_refine_ls_weighting_scheme calc
_refine_ls_wR_factor_gt 0.0980
_refine_ls_wR_factor_ref 0.1017
_reflns_number_gt 9565
_reflns_number_total 11010
_reflns_threshold_expression >2sigma(I)
_cod_data_source_file om1004385_si_001.cif
_cod_data_source_block ip33
_cod_original_sg_symbol_H-M 'P 21/n'
_cod_database_code 4066394

loop_
_symmetry_equiv_pos_as_xyz
'x, y, z'
'-x+1/2, y+1/2, -z+1/2'
'-x, -y, -z'
'x-1/2, -y-1/2, z-1/2'

loop_
_atom_site_label
_atom_site_type_symbol
_atom_site_fract_x
_atom_site_fract_y
_atom_site_fract_z
_atom_site_U_iso_or_equiv
_atom_site_adp_type
_atom_site_occupancy
_atom_site_symmetry_multiplicity
_atom_site_calc_flag
_atom_site_refinement_flags
_atom_site_disorder_assembly
_atom_site_disorder_group
Nd1 Nd 0.444908(15) 0.746184(11) 0.237058(9) 0.02457(7) Uani 1 1 d . . .
Nd2 Nd 0.683827(14) 0.916496(11) 0.238713(9) 0.02310(7) Uani 1 1 d . . .
Si1 Si 0.16180(11) 0.76067(11) 0.11685(6) 0.0559(4) Uani 1 1 d . . .
Si3 Si 0.61721(9) 0.74866(6) 0.10108(5) 0.0293(2) Uani 1 1 d . . .
Si5 Si 0.97697(9) 0.84761(7) 0.32754(6) 0.0347(3) Uani 1 1 d . . .
Si6 Si 0.69466(11) 1.04779(7) 0.09477(5) 0.0373(3) Uani 1 1 d . . .
C1 C 0.2552(3) 0.7169(3) 0.17786(18) 0.0359(10) Uani 1 1 d . . .
C2 C 0.2448(3) 0.7406(3) 0.23211(19) 0.0337(9) Uani 1 1 d . . .
H2 H 0.1923 0.7785 0.2303 0.040 Uiso 1 1 calc R . .
C3 C 0.2931(3) 0.7220(3) 0.28824(18) 0.0308(9) Uani 1 1 d . . .
H3 H 0.2655 0.7520 0.3142 0.037 Uiso 1 1 calc R . .
C4 C 0.3712(3) 0.6713(2) 0.31671(18) 0.0308(9) Uani 1 1 d . A .
C5 C 0.4375(3) 0.6190(2) 0.2960(2) 0.0340(10) Uani 1 1 d . . .
H5 H 0.4860 0.5949 0.3256 0.041 Uiso 1 1 calc R . .
C6 C 0.4486(3) 0.5943(2) 0.2429(2) 0.0374(10) Uani 1 1 d . . .
H6 H 0.5027 0.5577 0.2452 0.045 Uiso 1 1 calc R . .
C7 C 0.3993(4) 0.6106(3) 0.1870(2) 0.0391(10) Uani 1 1 d . . .
H7 H 0.4249 0.5801 0.1606 0.047 Uiso 1 1 calc R . .
C8 C 0.3206(3) 0.6617(3) 0.16104(19) 0.0386(10) Uani 1 1 d . . .
H8 H 0.3081 0.6580 0.1212 0.046 Uiso 1 1 calc R . .
C9 C 0.2299(6) 0.8147(7) 0.0698(3) 0.111(4) Uani 1 1 d . . .
H9A H 0.1809 0.8281 0.0348 0.166 Uiso 1 1 calc R . .
H9B H 0.2850 0.7822 0.0612 0.166 Uiso 1 1 calc R . .
H9C H 0.2598 0.8623 0.0886 0.166 Uiso 1 1 calc R . .
C10 C 0.0847(7) 0.6776(6) 0.0775(4) 0.123(4) Uani 1 1 d . . .
H10A H 0.0394 0.6974 0.0430 0.185 Uiso 1 1 calc R . .
H10B H 0.0429 0.6536 0.1013 0.185 Uiso 1 1 calc R . .
H10C H 0.1319 0.6390 0.0676 0.185 Uiso 1 1 calc R . .
C11 C 0.0649(5) 0.8256(5) 0.1377(3) 0.085(2) Uani 1 1 d . . .
H11A H 0.0994 0.8720 0.1561 0.128 Uiso 1 1 calc R . .
H11B H 0.0309 0.7982 0.1639 0.128 Uiso 1 1 calc R . .
H11C H 0.0132 0.8408 0.1042 0.128 Uiso 1 1 calc R . .
Si2 Si 0.38504(11) 0.67353(9) 0.39494(6) 0.0480(3) Uani 1 1 d D . .
C12 C 0.2523(7) 0.6485(9) 0.4071(6) 0.059(3) Uiso 0.53(2) 1 d PDU A 1
H12A H 0.2018 0.6860 0.3874 0.088 Uiso 0.53(2) 1 calc PR A 1
H12B H 0.2539 0.6502 0.4475 0.088 Uiso 0.53(2) 1 calc PR A 1
H12C H 0.2329 0.5963 0.3927 0.088 Uiso 0.53(2) 1 calc PR A 1
C13 C 0.4790(11) 0.6046(9) 0.4345(7) 0.073(4) Uiso 0.53(2) 1 d PDU A 1
H13A H 0.4634 0.5523 0.4192 0.109 Uiso 0.53(2) 1 calc PR A 1
H13B H 0.4753 0.6053 0.4742 0.109 Uiso 0.53(2) 1 calc PR A 1
H13C H 0.5486 0.6194 0.4311 0.109 Uiso 0.53(2) 1 calc PR A 1
C14 C 0.4158(13) 0.7740(6) 0.4233(6) 0.068(4) Uiso 0.53(2) 1 d PDU A 1
H14A H 0.4840 0.7893 0.4180 0.102 Uiso 0.53(2) 1 calc PR A 1
H14B H 0.4158 0.7748 0.4636 0.102 Uiso 0.53(2) 1 calc PR A 1
H14C H 0.3638 0.8103 0.4033 0.102 Uiso 0.53(2) 1 calc PR A 1
C12' C 0.2602(9) 0.6808(11) 0.4164(7) 0.063(4) Uiso 0.47(2) 1 d PDU A 2
H12D H 0.2717 0.6761 0.4574 0.094 Uiso 0.47(2) 1 calc PR A 2
H12E H 0.2144 0.6392 0.3986 0.094 Uiso 0.47(2) 1 calc PR A 2
H12F H 0.2284 0.7312 0.4046 0.094 Uiso 0.47(2) 1 calc PR A 2
C13' C 0.4508(12) 0.5815(8) 0.4272(6) 0.058(4) Uiso 0.47(2) 1 d PDU A 2
H13D H 0.5200 0.5784 0.4194 0.086 Uiso 0.47(2) 1 calc PR A 2
H13E H 0.4102 0.5364 0.4109 0.086 Uiso 0.47(2) 1 calc PR A 2
H13F H 0.4563 0.5823 0.4680 0.086 Uiso 0.47(2) 1 calc PR A 2
C14' C 0.4698(14) 0.7558(8) 0.4269(7) 0.070(5) Uiso 0.47(2) 1 d PDU A 2
H14D H 0.4433 0.8044 0.4082 0.104 Uiso 0.47(2) 1 calc PR A 2
H14E H 0.5401 0.7468 0.4220 0.104 Uiso 0.47(2) 1 calc PR A 2
H14F H 0.4702 0.7593 0.4671 0.104 Uiso 0.47(2) 1 calc PR A 2
C15 C 0.5900(3) 0.7899(2) 0.16828(16) 0.0222(7) Uani 1 1 d . . .
C16 C 0.5153(3) 0.8502(2) 0.16187(17) 0.0228(7) Uani 1 1 d . . .
H16 H 0.4879 0.8615 0.1233 0.027 Uiso 1 1 calc R . .
C17 C 0.4710(3) 0.8979(2) 0.19751(18) 0.0265(8) Uani 1 1 d . . .
H17 H 0.4223 0.9329 0.1763 0.032 Uiso 1 1 calc R . .
C18 C 0.4790(3) 0.9080(2) 0.25601(19) 0.0286(8) Uani 1 1 d . B .
C19 C 0.5421(3) 0.8705(2) 0.30343(18) 0.0276(8) Uani 1 1 d . . .
H19 H 0.5310 0.8903 0.3380 0.033 Uiso 1 1 calc R . .
C20 C 0.6171(3) 0.8111(2) 0.31170(17) 0.0278(8) Uani 1 1 d . . .
H20 H 0.6460 0.8019 0.3504 0.033 Uiso 1 1 calc R . .
C21 C 0.6592(3) 0.7623(2) 0.27607(17) 0.0256(8) Uani 1 1 d . . .
H21 H 0.7063 0.7258 0.2967 0.031 Uiso 1 1 calc R . .
C22 C 0.6489(3) 0.7539(2) 0.21771(17) 0.0232(8) Uani 1 1 d . . .
H22 H 0.6923 0.7142 0.2089 0.028 Uiso 1 1 calc R . .
C23 C 0.5598(4) 0.6506(3) 0.0870(2) 0.0402(10) Uani 1 1 d . . .
H23A H 0.4847 0.6541 0.0820 0.060 Uiso 1 1 calc R . .
H23B H 0.5877 0.6164 0.1189 0.060 Uiso 1 1 calc R . .
H23C H 0.5765 0.6296 0.0527 0.060 Uiso 1 1 calc R . .
C24 C 0.7598(4) 0.7428(3) 0.1083(2) 0.0477(12) Uani 1 1 d . . .
H24A H 0.7888 0.7047 0.1373 0.072 Uiso 1 1 calc R . .
H24B H 0.7907 0.7937 0.1190 0.072 Uiso 1 1 calc R . .
H24C H 0.7748 0.7269 0.0723 0.072 Uiso 1 1 calc R . .
C25 C 0.5595(4) 0.8113(3) 0.0398(2) 0.0482(12) Uani 1 1 d . . .
H25A H 0.5839 0.7943 0.0066 0.072 Uiso 1 1 calc R . .
H25B H 0.5801 0.8653 0.0484 0.072 Uiso 1 1 calc R . .
H25C H 0.4842 0.8074 0.0322 0.072 Uiso 1 1 calc R . .
Si4 Si 0.38736(11) 0.98466(7) 0.27279(7) 0.0464(3) Uani 1 1 d D . .
C26 C 0.2652(11) 0.9819(11) 0.2219(6) 0.073(6) Uiso 0.50(3) 1 d PD B 1
H26A H 0.2125 1.0086 0.2374 0.109 Uiso 0.50(3) 1 calc PR B 1
H26B H 0.2445 0.9279 0.2136 0.109 Uiso 0.50(3) 1 calc PR B 1
H26C H 0.2725 1.0079 0.1872 0.109 Uiso 0.50(3) 1 calc PR B 1
C27 C 0.3650(10) 0.9608(9) 0.3466(4) 0.050(4) Uiso 0.50(3) 1 d PD B 1
H27A H 0.3053 0.9900 0.3529 0.074 Uiso 0.50(3) 1 calc PR B 1
H27B H 0.4263 0.9752 0.3751 0.074 Uiso 0.50(3) 1 calc PR B 1
H27C H 0.3519 0.9051 0.3491 0.074 Uiso 0.50(3) 1 calc PR B 1
C28 C 0.4490(9) 1.0808(6) 0.2775(7) 0.052(4) Uiso 0.50(3) 1 d PD B 1
H28A H 0.4868 1.0862 0.2474 0.078 Uiso 0.50(3) 1 calc PR B 1
H28B H 0.4970 1.0861 0.3141 0.078 Uiso 0.50(3) 1 calc PR B 1
H28C H 0.3960 1.1211 0.2736 0.078 Uiso 0.50(3) 1 calc PR B 1
C26' C 0.4233(10) 1.0798(6) 0.2472(7) 0.055(4) Uiso 0.50(3) 1 d PD B 2
H26D H 0.3667 1.1167 0.2458 0.082 Uiso 0.50(3) 1 calc PR B 2
H26E H 0.4367 1.0737 0.2094 0.082 Uiso 0.50(3) 1 calc PR B 2
H26F H 0.4855 1.0993 0.2728 0.082 Uiso 0.50(3) 1 calc PR B 2
C27' C 0.2547(9) 0.9633(10) 0.2232(6) 0.052(4) Uiso 0.50(3) 1 d PD B 2
H27D H 0.2019 0.9966 0.2334 0.078 Uiso 0.50(3) 1 calc PR B 2
H27E H 0.2365 0.9088 0.2268 0.078 Uiso 0.50(3) 1 calc PR B 2
H27F H 0.2587 0.9739 0.1842 0.078 Uiso 0.50(3) 1 calc PR B 2
C28' C 0.3663(12) 0.9851(12) 0.3428(6) 0.063(4) Uiso 0.50(3) 1 d PD B 2
H28D H 0.4326 0.9900 0.3697 0.094 Uiso 0.50(3) 1 calc PR B 2
H28E H 0.3330 0.9365 0.3498 0.094 Uiso 0.50(3) 1 calc PR B 2
H28F H 0.3219 1.0289 0.3473 0.094 Uiso 0.50(3) 1 calc PR B 2
C29 C 0.8831(3) 0.9195(2) 0.28804(18) 0.0267(8) Uani 1 1 d . . .
C30 C 0.8769(3) 0.9193(2) 0.22885(19) 0.0304(9) Uani 1 1 d . . .
H30 H 0.9222 0.8819 0.2189 0.037 Uiso 1 1 calc R . .
C31 C 0.8220(3) 0.9593(2) 0.18088(18) 0.0313(9) Uani 1 1 d . . .
H31 H 0.8412 0.9426 0.1474 0.038 Uiso 1 1 calc R . .
C32 C 0.7457(3) 1.0181(2) 0.17001(18) 0.0300(9) Uani 1 1 d . . .
C33 C 0.6995(3) 1.0619(2) 0.20702(18) 0.0290(8) Uani 1 1 d . . .
H33 H 0.6512 1.0981 0.1870 0.035 Uiso 1 1 calc R . .
C34 C 0.7053(3) 1.0664(2) 0.26485(18) 0.0295(8) Uani 1 1 d . . .
H34 H 0.6619 1.1058 0.2742 0.035 Uiso 1 1 calc R . .
C35 C 0.7598(3) 1.0267(2) 0.31256(18) 0.0301(9) Uani 1 1 d . . .
H35 H 0.7437 1.0450 0.3464 0.036 Uiso 1 1 calc R . .
C36 C 0.8328(3) 0.9662(2) 0.32198(18) 0.0286(8) Uani 1 1 d . . .
H36 H 0.8536 0.9534 0.3608 0.034 Uiso 1 1 calc R . .
C37 C 0.9624(4) 0.7508(3) 0.2909(3) 0.0547(14) Uani 1 1 d . . .
H37A H 0.9915 0.7537 0.2573 0.082 Uiso 1 1 calc R . .
H37B H 0.8891 0.7373 0.2798 0.082 Uiso 1 1 calc R . .
H37C H 0.9990 0.7111 0.3164 0.082 Uiso 1 1 calc R . .
C38 C 0.9614(5) 0.8334(4) 0.4007(3) 0.0627(16) Uani 1 1 d . . .
H38A H 1.0037 0.7894 0.4177 0.094 Uiso 1 1 calc R . .
H38B H 0.8888 0.8228 0.4003 0.094 Uiso 1 1 calc R . .
H38C H 0.9835 0.8803 0.4227 0.094 Uiso 1 1 calc R . .
C39 C 1.1092(3) 0.8843(3) 0.3298(3) 0.0533(14) Uani 1 1 d . . .
H39A H 1.1216 0.8854 0.2916 0.080 Uiso 1 1 calc R . .
H39B H 1.1596 0.8500 0.3534 0.080 Uiso 1 1 calc R . .
H39C H 1.1162 0.9367 0.3457 0.080 Uiso 1 1 calc R . .
C40 C 0.7494(5) 0.9879(3) 0.0447(2) 0.0572(14) Uani 1 1 d . . .
H40A H 0.8247 0.9921 0.0540 0.086 Uiso 1 1 calc R . .
H40B H 0.7228 1.0066 0.0062 0.086 Uiso 1 1 calc R . .
H40C H 0.7293 0.9336 0.0474 0.086 Uiso 1 1 calc R . .
C41 C 0.5511(4) 1.0420(3) 0.0774(2) 0.0512(13) Uani 1 1 d . . .
H41A H 0.5294 0.9909 0.0881 0.077 Uiso 1 1 calc R . .
H41B H 0.5254 1.0498 0.0369 0.077 Uiso 1 1 calc R . .
H41C H 0.5229 1.0824 0.0981 0.077 Uiso 1 1 calc R . .
C42 C 0.7309(5) 1.1519(3) 0.0868(2) 0.0568(15) Uani 1 1 d . . .
H42A H 0.6961 1.1849 0.1096 0.085 Uiso 1 1 calc R . .
H42B H 0.7098 1.1672 0.0472 0.085 Uiso 1 1 calc R . .
H42C H 0.8057 1.1579 0.0995 0.085 Uiso 1 1 calc R . .

loop_
_atom_site_aniso_label
_atom_site_aniso_U_11
_atom_site_aniso_U_22
_atom_site_aniso_U_33
_atom_site_aniso_U_23
_atom_site_aniso_U_13
_atom_site_aniso_U_12
Nd1 0.02556(11) 0.01841(11) 0.02970(13) 0.00216(8) 0.00602(8) -0.00353(7)
Nd2 0.02714(11) 0.01577(10) 0.02599(12) -0.00004(8) 0.00496(8) -0.00363(7)
Si1 0.0400(7) 0.0896(12) 0.0348(7) 0.0218(8) 0.0011(6) 0.0003(7)
Si3 0.0374(6) 0.0247(5) 0.0268(6) -0.0047(4) 0.0090(5) -0.0029(4)
Si5 0.0308(6) 0.0252(5) 0.0458(7) 0.0059(5) 0.0037(5) 0.0013(4)
Si6 0.0618(8) 0.0252(6) 0.0238(6) 0.0016(5) 0.0071(5) -0.0096(5)
C1 0.029(2) 0.049(3) 0.029(2) 0.006(2) 0.0053(17) -0.0086(19)
C2 0.0249(18) 0.042(2) 0.035(2) 0.006(2) 0.0094(17) -0.0008(17)
C3 0.0278(19) 0.039(2) 0.029(2) 0.0052(19) 0.0139(16) -0.0022(17)
C4 0.033(2) 0.0248(19) 0.034(2) 0.0084(17) 0.0065(17) -0.0072(16)
C5 0.034(2) 0.0209(18) 0.045(3) 0.0090(18) 0.0050(18) -0.0083(16)
C6 0.039(2) 0.0214(19) 0.055(3) 0.000(2) 0.016(2) -0.0045(16)
C7 0.048(3) 0.029(2) 0.044(3) -0.010(2) 0.018(2) -0.0122(19)
C8 0.039(2) 0.047(3) 0.029(2) -0.006(2) 0.0062(18) -0.018(2)
C9 0.074(4) 0.183(10) 0.080(5) 0.087(6) 0.029(4) 0.020(5)
C10 0.107(6) 0.138(9) 0.089(6) 0.008(6) -0.057(5) -0.017(6)
C11 0.050(3) 0.121(6) 0.077(5) 0.031(5) -0.001(3) 0.027(4)
Si2 0.0559(8) 0.0570(9) 0.0299(7) 0.0137(6) 0.0070(6) -0.0020(7)
C15 0.0263(17) 0.0175(16) 0.0232(19) -0.0008(15) 0.0060(14) -0.0028(14)
C16 0.0223(17) 0.0185(17) 0.027(2) 0.0032(15) 0.0044(14) -0.0006(13)
C17 0.0257(18) 0.0207(17) 0.032(2) 0.0049(16) 0.0049(15) 0.0028(14)
C18 0.0303(19) 0.0195(17) 0.039(2) 0.0015(17) 0.0139(17) -0.0007(15)
C19 0.039(2) 0.0204(17) 0.027(2) -0.0024(16) 0.0155(17) -0.0037(16)
C20 0.035(2) 0.0218(18) 0.026(2) 0.0017(16) 0.0057(16) -0.0050(15)
C21 0.0248(17) 0.0224(17) 0.028(2) 0.0052(16) 0.0012(15) -0.0003(14)
C22 0.0227(17) 0.0161(16) 0.031(2) 0.0008(15) 0.0051(15) 0.0026(13)
C23 0.053(3) 0.028(2) 0.041(3) -0.009(2) 0.013(2) -0.0062(19)
C24 0.047(3) 0.052(3) 0.051(3) -0.013(2) 0.024(2) -0.004(2)
C25 0.076(3) 0.040(3) 0.028(2) -0.001(2) 0.011(2) 0.000(2)
Si4 0.0492(7) 0.0249(6) 0.0754(10) -0.0013(6) 0.0357(7) 0.0085(5)
C29 0.0253(17) 0.0205(18) 0.033(2) 0.0010(16) 0.0027(15) -0.0033(14)
C30 0.0300(19) 0.0227(19) 0.042(2) -0.0021(18) 0.0157(17) -0.0033(16)
C31 0.038(2) 0.029(2) 0.031(2) -0.0022(18) 0.0152(17) -0.0067(17)
C32 0.040(2) 0.0198(18) 0.030(2) 0.0015(16) 0.0082(17) -0.0066(16)
C33 0.037(2) 0.0165(17) 0.032(2) 0.0003(16) 0.0048(17) -0.0029(15)
C34 0.034(2) 0.0197(18) 0.036(2) -0.0025(17) 0.0094(17) -0.0032(15)
C35 0.041(2) 0.0227(18) 0.027(2) -0.0064(16) 0.0076(17) -0.0039(16)
C36 0.033(2) 0.0228(18) 0.028(2) -0.0009(16) 0.0012(16) -0.0043(15)
C37 0.053(3) 0.025(2) 0.084(4) -0.004(2) 0.012(3) 0.002(2)
C38 0.072(4) 0.060(3) 0.057(4) 0.025(3) 0.014(3) 0.025(3)
C39 0.032(2) 0.041(3) 0.083(4) 0.000(3) 0.005(2) 0.002(2)
C40 0.091(4) 0.050(3) 0.034(3) -0.007(2) 0.020(3) -0.016(3)
C41 0.069(3) 0.039(3) 0.035(3) 0.004(2) -0.012(2) -0.004(2)
C42 0.103(4) 0.034(3) 0.031(3) 0.009(2) 0.009(3) -0.019(3)

loop_
_atom_type_symbol
_atom_type_description
_atom_type_scat_dispersion_real
_atom_type_scat_dispersion_imag
_atom_type_scat_source
C C 0.0033 0.0016 'International Tables Vol C Tables 4.2.6.8 and 6.1.1.4'
H H 0.0000 0.0000 'International Tables Vol C Tables 4.2.6.8 and 6.1.1.4'
Si Si 0.0817 0.0704 'International Tables Vol C Tables 4.2.6.8 and 6.1.1.4'
Nd Nd -0.1943 3.0179 'International Tables Vol C Tables 4.2.6.8 and 6.1.1.4'

loop_
_geom_angle_atom_site_label_1
_geom_angle_atom_site_label_2
_geom_angle_atom_site_label_3
_geom_angle
C6 Nd1 C3 79.82(14)
C6 Nd1 C8 59.14(15)
C3 Nd1 C8 79.48(14)
C6 Nd1 C5 30.89(15)
C3 Nd1 C5 59.01(14)
C8 Nd1 C5 80.21(14)
C6 Nd1 C2 88.45(14)
C3 Nd1 C2 31.16(13)
C8 Nd1 C2 58.48(14)
C5 Nd1 C2 80.61(13)
C6 Nd1 C7 30.89(15)
C3 Nd1 C7 87.48(14)
C8 Nd1 C7 30.92(15)
C5 Nd1 C7 58.86(15)
C2 Nd1 C7 79.62(14)
C6 Nd1 C1 81.05(15)
C3 Nd1 C1 59.51(13)
C8 Nd1 C1 30.85(15)
C5 Nd1 C1 89.61(13)
C2 Nd1 C1 31.04(14)
C7 Nd1 C1 59.27(15)
C6 Nd1 C4 59.11(14)
C3 Nd1 C4 30.91(13)
C8 Nd1 C4 88.27(13)
C5 Nd1 C4 31.09(14)
C2 Nd1 C4 59.48(13)
C7 Nd1 C4 79.89(14)
C1 Nd1 C4 81.26(13)
C6 Nd1 C21 94.28(12)
C3 Nd1 C21 132.98(13)
C8 Nd1 C21 136.45(13)
C5 Nd1 C21 93.10(12)
C2 Nd1 C21 162.87(14)
C7 Nd1 C21 110.85(13)
C1 Nd1 C21 165.94(14)
C4 Nd1 C21 107.82(12)
C6 Nd1 C19 136.63(14)
C3 Nd1 C19 98.70(13)
C8 Nd1 C19 163.88(14)
C5 Nd1 C19 112.79(13)
C2 Nd1 C19 112.59(13)
C7 Nd1 C19 164.91(14)
C1 Nd1 C19 135.57(14)
C4 Nd1 C19 98.35(12)
C21 Nd1 C19 55.17(12)
C6 Nd1 C20 111.00(13)
C3 Nd1 C20 110.83(13)
C8 Nd1 C20 165.21(14)
C5 Nd1 C20 95.81(12)
C2 Nd1 C20 135.28(13)
C7 Nd1 C20 135.97(14)
C1 Nd1 C20 163.93(14)
C4 Nd1 C20 95.63(12)
C21 Nd1 C20 29.00(12)
C19 Nd1 C20 28.97(11)
C6 Nd1 C17 159.65(14)
C3 Nd1 C17 118.11(13)
C8 Nd1 C17 112.09(13)
C5 Nd1 C17 167.19(13)
C2 Nd1 C17 102.42(12)
C7 Nd1 C17 133.79(14)
C1 Nd1 C17 99.36(13)
C4 Nd1 C17 141.23(12)
C21 Nd1 C17 80.42(11)
C19 Nd1 C17 54.47(12)
C20 Nd1 C17 73.17(11)
C30 Nd2 C33 79.35(13)
C30 Nd2 C36 58.89(13)
C33 Nd2 C36 79.81(12)
C30 Nd2 C31 31.04(13)
C33 Nd2 C31 58.22(13)
C36 Nd2 C31 80.10(13)
C30 Nd2 C35 79.35(13)
C33 Nd2 C35 58.48(13)
C36 Nd2 C35 30.79(12)
C31 Nd2 C35 87.46(13)
C30 Nd2 C29 31.28(14)
C33 Nd2 C29 88.81(12)
C36 Nd2 C29 31.11(13)
C31 Nd2 C29 59.81(13)
C35 Nd2 C29 59.17(12)
C30 Nd2 C34 87.06(12)
C33 Nd2 C34 30.49(13)
C36 Nd2 C34 58.64(12)
C31 Nd2 C34 78.84(13)
C35 Nd2 C34 30.62(13)
C29 Nd2 C34 80.18(12)
C30 Nd2 C32 59.37(13)
C33 Nd2 C32 30.86(13)
C36 Nd2 C32 89.21(13)
C31 Nd2 C32 30.86(13)
C35 Nd2 C32 80.30(13)
C29 Nd2 C32 81.80(12)
C34 Nd2 C32 58.80(13)
C30 Nd2 C17 153.80(13)
C33 Nd2 C17 98.14(12)
C36 Nd2 C17 146.85(12)
C31 Nd2 C17 127.12(13)
C35 Nd2 C17 121.82(12)
C29 Nd2 C17 172.19(12)
C34 Nd2 C17 104.07(12)
C32 Nd2 C17 106.00(12)
C30 Nd2 C20 121.20(12)
C33 Nd2 C20 148.33(12)
C36 Nd2 C20 90.67(12)
C31 Nd2 C20 149.86(12)
C35 Nd2 C20 99.19(12)
C29 Nd2 C20 98.50(12)
C34 Nd2 C20 120.48(12)
C32 Nd2 C20 179.18(12)
C17 Nd2 C20 73.71(11)
C30 Nd2 C19 147.18(13)
C33 Nd2 C19 122.30(12)
C36 Nd2 C19 98.16(12)
C31 Nd2 C19 178.11(13)
C35 Nd2 C19 91.40(12)
C29 Nd2 C19 118.30(12)
C34 Nd2 C19 100.90(12)
C32 Nd2 C19 150.27(12)
C17 Nd2 C19 54.77(12)
C20 Nd2 C19 28.98(11)
C30 Nd2 C16 126.47(12)
C33 Nd2 C16 106.96(11)
C36 Nd2 C16 171.62(12)
C31 Nd2 C16 107.55(12)
C35 Nd2 C16 149.92(12)
C29 Nd2 C16 150.87(11)
C34 Nd2 C16 125.36(12)
C32 Nd2 C16 99.12(12)
C17 Nd2 C16 29.10(11)
C20 Nd2 C16 80.99(11)
C19 Nd2 C16 74.15(11)
C9 Si1 C11 109.1(4)
C9 Si1 C1 111.3(3)
C11 Si1 C1 113.8(3)
C9 Si1 C10 110.4(5)
C11 Si1 C10 105.3(4)
C1 Si1 C10 106.7(3)
C23 Si3 C25 107.4(2)
C23 Si3 C24 109.7(2)
C25 Si3 C24 109.7(3)
C23 Si3 C15 110.7(2)
C25 Si3 C15 110.6(2)
C24 Si3 C15 108.8(2)
C38 Si5 C39 108.7(3)
C38 Si5 C29 112.3(2)
C39 Si5 C29 108.1(2)
C38 Si5 C37 108.5(3)
C39 Si5 C37 108.3(3)
C29 Si5 C37 110.9(2)
C40 Si6 C41 110.4(3)
C40 Si6 C32 112.2(2)
C41 Si6 C32 109.8(2)
C40 Si6 C42 108.4(3)
C41 Si6 C42 107.5(3)
C32 Si6 C42 108.4(2)
C8 C1 C2 131.1(4)
C8 C1 Si1 112.7(3)
C2 C1 Si1 116.1(3)
C8 C1 Nd1 73.4(2)
C2 C1 Nd1 73.5(2)
Si1 C1 Nd1 137.5(2)
C3 C2 C1 136.0(4)
C3 C2 Nd1 74.0(2)
C1 C2 Nd1 75.5(2)
C3 C2 H2 112.0
C1 C2 H2 112.0
Nd1 C2 H2 134.5
C2 C3 C4 137.9(4)
C2 C3 Nd1 74.8(2)
C4 C3 Nd1 76.9(2)
C2 C3 H3 111.1
C4 C3 H3 111.1
Nd1 C3 H3 132.7
C3 C4 C5 131.3(4)
C3 C4 Si2 112.5(3)
C5 C4 Si2 116.2(3)
C3 C4 Nd1 72.2(2)
C5 C4 Nd1 72.4(2)
Si2 C4 Nd1 138.93(19)
C6 C5 C4 135.7(4)
C6 C5 Nd1 74.0(2)
C4 C5 Nd1 76.5(2)
C6 C5 H5 112.1
C4 C5 H5 112.1
Nd1 C5 H5 132.5
C5 C6 C7 135.5(4)
C5 C6 Nd1 75.1(2)
C7 C6 Nd1 75.4(3)
C5 C6 H6 112.2
C7 C6 H6 112.2
Nd1 C6 H6 132.3
C6 C7 C8 134.8(4)
C6 C7 Nd1 73.7(3)
C8 C7 Nd1 74.1(2)
C6 C7 H7 112.6
C8 C7 H7 112.6
Nd1 C7 H7 136.2
C7 C8 C1 137.5(4)
C7 C8 Nd1 74.9(2)
C1 C8 Nd1 75.7(2)
C7 C8 H8 111.3
C1 C8 H8 111.3
Nd1 C8 H8 134.2
Si1 C9 H9A 109.5
Si1 C9 H9B 109.5
H9A C9 H9B 109.5
Si1 C9 H9C 109.5
H9A C9 H9C 109.5
H9B C9 H9C 109.5
Si1 C10 H10A 109.5
Si1 C10 H10B 109.5
H10A C10 H10B 109.5
Si1 C10 H10C 109.5
H10A C10 H10C 109.5
H10B C10 H10C 109.5
Si1 C11 H11A 109.5
Si1 C11 H11B 109.5
H11A C11 H11B 109.5
Si1 C11 H11C 109.5
H11A C11 H11C 109.5
H11B C11 H11C 109.5
C13 Si2 C12' 116.4(7)
C13 Si2 C14' 89.7(6)
C12' Si2 C14' 109.0(7)
C13 Si2 C14 109.6(6)
C12' Si2 C14 88.3(6)
C14' Si2 C14 23.7(5)
C13 Si2 C4 115.0(5)
C12' Si2 C4 113.3(5)
C14' Si2 C4 110.7(5)
C14 Si2 C4 111.0(4)
C13 Si2 C13' 16.8(6)
C12' Si2 C13' 107.5(7)
C14' Si2 C13' 106.3(7)
C14 Si2 C13' 125.2(6)
C4 Si2 C13' 109.7(5)
C13 Si2 C12 108.6(5)
C12' Si2 C12 18.4(5)
C14' Si2 C12 127.0(6)
C14 Si2 C12 106.7(5)
C4 Si2 C12 105.5(5)
C13' Si2 C12 96.0(6)
Si2 C12 H12A 109.5
Si2 C12 H12B 109.5
Si2 C12 H12C 109.5
Si2 C13 H13A 109.5
Si2 C13 H13B 109.5
Si2 C13 H13C 109.5
Si2 C14 H14A 109.5
Si2 C14 H14B 109.5
Si2 C14 H14C 109.5
Si2 C12' H12D 109.5
Si2 C12' H12E 109.5
H12D C12' H12E 109.5
Si2 C12' H12F 109.5
H12D C12' H12F 109.5
H12E C12' H12F 109.5
Si2 C13' H13D 109.5
Si2 C13' H13E 109.5
H13D C13' H13E 109.5
Si2 C13' H13F 109.5
H13D C13' H13F 109.5
H13E C13' H13F 109.5
Si2 C14' H14D 109.5
Si2 C14' H14E 109.5
H14D C14' H14E 109.5
Si2 C14' H14F 109.5
H14D C14' H14F 109.5
H14E C14' H14F 109.5
C16 C15 C22 130.6(4)
C16 C15 Si3 116.2(3)
C22 C15 Si3 113.2(3)
C16 C15 Nd2 73.3(2)
C22 C15 Nd2 75.0(2)
Si3 C15 Nd2 131.25(17)
C16 C15 Nd1 73.7(2)
C22 C15 Nd1 73.3(2)
Si3 C15 Nd1 132.53(16)
Nd2 C15 Nd1 96.20(11)
C17 C16 C15 137.1(4)
C17 C16 Nd2 74.6(2)
C15 C16 Nd2 77.9(2)
C17 C16 Nd1 74.5(2)
C15 C16 Nd1 77.9(2)
Nd2 C16 Nd1 98.79(12)
C17 C16 H16 111.5
C15 C16 H16 111.5
Nd2 C16 H16 130.4
Nd1 C16 H16 130.7
C18 C17 C16 137.7(4)
C18 C17 Nd2 77.2(2)
C16 C17 Nd2 76.3(2)
C18 C17 Nd1 76.1(2)
C16 C17 Nd1 76.7(2)
Nd2 C17 Nd1 99.95(12)
C18 C17 H17 111.2
C16 C17 H17 111.2
Nd2 C17 H17 129.4
Nd1 C17 H17 130.7
C17 C18 C19 131.4(4)
C17 C18 Si4 113.0(3)
C19 C18 Si4 115.6(3)
C17 C18 Nd2 73.8(2)
C19 C18 Nd2 74.4(2)
Si4 C18 Nd2 132.34(18)
C17 C18 Nd1 75.1(2)
C19 C18 Nd1 74.4(2)
Si4 C18 Nd1 129.03(18)
Nd2 C18 Nd1 98.61(12)
C20 C19 C18 135.8(4)
C20 C19 Nd1 75.6(2)
C18 C19 Nd1 76.5(2)
C20 C19 Nd2 75.3(2)
C18 C19 Nd2 76.5(2)
Nd1 C19 Nd2 99.88(13)
C20 C19 H19 112.1
C18 C19 H19 112.1
Nd1 C19 H19 129.9
Nd2 C19 H19 130.3
C21 C20 C19 135.1(4)
C21 C20 Nd2 77.0(2)
C19 C20 Nd2 75.7(2)
C21 C20 Nd1 75.0(2)
C19 C20 Nd1 75.4(2)
Nd2 C20 Nd1 99.93(13)
C21 C20 H20 112.5
C19 C20 H20 112.5
Nd2 C20 H20 128.2
Nd1 C20 H20 131.9
C22 C21 C20 136.0(4)
C22 C21 Nd1 77.4(2)
C20 C21 Nd1 76.0(2)
C22 C21 Nd2 76.4(2)
C20 C21 Nd2 74.2(2)
Nd1 C21 Nd2 99.38(11)
C22 C21 H21 112.0
C20 C21 H21 112.0
Nd1 C21 H21 128.0
Nd2 C21 H21 132.6
C21 C22 C15 136.3(3)
C21 C22 Nd1 73.9(2)
C15 C22 Nd1 78.1(2)
C21 C22 Nd2 75.2(2)
C15 C22 Nd2 76.3(2)
Nd1 C22 Nd2 97.97(11)
C21 C22 H22 111.8
C15 C22 H22 111.8
Nd1 C22 H22 130.5
Nd2 C22 H22 131.5
Si3 C23 H23A 109.5
Si3 C23 H23B 109.5
H23A C23 H23B 109.5
Si3 C23 H23C 109.5
H23A C23 H23C 109.5
H23B C23 H23C 109.5
Si3 C24 H24A 109.5
Si3 C24 H24B 109.5
H24A C24 H24B 109.5
Si3 C24 H24C 109.5
H24A C24 H24C 109.5
H24B C24 H24C 109.5
Si3 C25 H25A 109.5
Si3 C25 H25B 109.5
H25A C25 H25B 109.5
Si3 C25 H25C 109.5
H25A C25 H25C 109.5
H25B C25 H25C 109.5
C28 Si4 C28' 95.6(6)
C28 Si4 C27 106.9(5)
C28' Si4 C27 12.5(7)
C28 Si4 C27' 122.7(6)
C28' Si4 C27' 106.5(7)
C27 Si4 C27' 103.6(7)
C28 Si4 C26' 23.2(4)
C28' Si4 C26' 115.0(7)
C27 Si4 C26' 127.3(6)
C27' Si4 C26' 102.9(6)
C28 Si4 C26 112.7(6)
C28' Si4 C26 110.3(8)
C27 Si4 C26 109.4(6)
C27' Si4 C26 10.1(8)
C26' Si4 C26 92.9(6)
C28 Si4 C18 110.0(4)
C28' Si4 C18 116.7(6)
C27 Si4 C18 106.8(5)
C27' Si4 C18 105.7(5)
C26' Si4 C18 108.6(4)
C26 Si4 C18 110.8(7)
Si4 C26 H26A 109.5
Si4 C26 H26B 109.5
Si4 C26 H26C 109.5
Si4 C27 H27A 109.5
Si4 C27 H27B 109.5
Si4 C27 H27C 109.5
Si4 C28 H28A 109.5
Si4 C28 H28B 109.5
Si4 C28 H28C 109.5
Si4 C26' H26D 109.5
Si4 C26' H26E 109.5
H26D C26' H26E 109.5
Si4 C26' H26F 109.5
H26D C26' H26F 109.5
H26E C26' H26F 109.5
Si4 C27' H27D 109.5
Si4 C27' H27E 109.5
H27D C27' H27E 109.5
Si4 C27' H27F 109.5
H27D C27' H27F 109.5
H27E C27' H27F 109.5
Si4 C28' H28D 109.5
Si4 C28' H28E 109.5
H28D C28' H28E 109.5
Si4 C28' H28F 109.5
H28D C28' H28F 109.5
H28E C28' H28F 109.5
C36 C29 C30 131.2(4)
C36 C29 Si5 115.0(3)
C30 C29 Si5 113.8(3)
C36 C29 Nd2 74.0(2)
C30 C29 Nd2 73.3(2)
Si5 C29 Nd2 134.95(18)
C31 C30 C29 137.7(4)
C31 C30 Nd2 75.4(2)
C29 C30 Nd2 75.5(2)
C31 C30 H30 111.2
C29 C30 H30 111.2
Nd2 C30 H30 134.2
C30 C31 C32 136.2(4)
C30 C31 Nd2 73.6(2)
C32 C31 Nd2 75.4(2)
C30 C31 H31 111.9
C32 C31 H31 111.9
Nd2 C31 H31 135.9
C33 C32 C31 131.0(4)
C33 C32 Si6 111.2(3)
C31 C32 Si6 117.8(3)
C33 C32 Nd2 73.4(2)
C31 C32 Nd2 73.8(2)
Si6 C32 Nd2 133.94(19)
C34 C33 C32 137.5(4)
C34 C33 Nd2 75.5(2)
C32 C33 Nd2 75.7(2)
C34 C33 H33 111.3
C32 C33 H33 111.3
Nd2 C33 H33 133.4
C33 C34 C35 135.3(4)
C33 C34 Nd2 74.0(2)
C35 C34 Nd2 74.5(2)
C33 C34 H34 112.3
C35 C34 H34 112.3
Nd2 C34 H34 135.4
C34 C35 C36 135.0(4)
C34 C35 Nd2 74.8(2)
C36 C35 Nd2 74.1(2)
C34 C35 H35 112.5
C36 C35 H35 112.5
Nd2 C35 H35 134.4
C35 C36 C29 136.0(4)
C35 C36 Nd2 75.1(2)
C29 C36 Nd2 74.9(2)
C35 C36 H36 112.0
C29 C36 H36 112.0
Nd2 C36 H36 133.8
Si5 C37 H37A 109.5
Si5 C37 H37B 109.5
H37A C37 H37B 109.5
Si5 C37 H37C 109.5
H37A C37 H37C 109.5
H37B C37 H37C 109.5
Si5 C38 H38A 109.5
Si5 C38 H38B 109.5
H38A C38 H38B 109.5
Si5 C38 H38C 109.5
H38A C38 H38C 109.5
H38B C38 H38C 109.5
Si5 C39 H39A 109.5
Si5 C39 H39B 109.5
H39A C39 H39B 109.5
Si5 C39 H39C 109.5
H39A C39 H39C 109.5
H39B C39 H39C 109.5
Si6 C40 H40A 109.5
Si6 C40 H40B 109.5
H40A C40 H40B 109.5
Si6 C40 H40C 109.5
H40A C40 H40C 109.5
H40B C40 H40C 109.5
Si6 C41 H41A 109.5
Si6 C41 H41B 109.5
H41A C41 H41B 109.5
Si6 C41 H41C 109.5
H41A C41 H41C 109.5
H41B C41 H41C 109.5
Si6 C42 H42A 109.5
Si6 C42 H42B 109.5
H42A C42 H42B 109.5
Si6 C42 H42C 109.5
H42A C42 H42C 109.5
H42B C42 H42C 109.5

loop_
_geom_bond_atom_site_label_1
_geom_bond_atom_site_label_2
_geom_bond_distance
Nd1 C6 2.622(4)
Nd1 C3 2.627(4)
Nd1 C8 2.633(4)
Nd1 C5 2.636(4)
Nd1 C2 2.637(4)
Nd1 C7 2.644(4)
Nd1 C1 2.663(4)
Nd1 C4 2.688(4)
Nd1 C21 2.811(4)
Nd1 C19 2.821(4)
Nd1 C20 2.823(4)
Nd1 C17 2.835(4)
Nd2 C30 2.629(4)
Nd2 C33 2.644(4)
Nd2 C36 2.647(4)
Nd2 C31 2.653(4)
Nd2 C35 2.659(4)
Nd2 C29 2.658(4)
Nd2 C34 2.663(4)
Nd2 C32 2.673(4)
Nd2 C17 2.805(4)
Nd2 C20 2.818(4)
Nd2 C19 2.822(4)
Nd2 C16 2.826(4)
Si1 C9 1.859(7)
Si1 C11 1.861(8)
Si1 C1 1.873(5)
Si1 C10 1.894(9)
Si3 C23 1.856(4)
Si3 C25 1.866(5)
Si3 C24 1.867(5)
Si3 C15 1.891(4)
Si5 C38 1.854(6)
Si5 C39 1.857(5)
Si5 C29 1.868(4)
Si5 C37 1.883(5)
Si6 C40 1.863(6)
Si6 C41 1.865(6)
Si6 C32 1.880(4)
Si6 C42 1.880(5)
C1 C8 1.409(7)
C1 C2 1.418(6)
C2 C3 1.414(6)
C2 H2 0.9500
C3 C4 1.417(6)
C3 H3 0.9500
C4 C5 1.428(6)
C4 Si2 1.874(5)
C5 C6 1.400(7)
C5 H5 0.9500
C6 C7 1.402(7)
C6 H6 0.9500
C7 C8 1.407(7)
C7 H7 0.9500
C8 H8 0.9500
C9 H9A 0.9800
C9 H9B 0.9800
C9 H9C 0.9800
C10 H10A 0.9800
C10 H10B 0.9800
C10 H10C 0.9800
C11 H11A 0.9800
C11 H11B 0.9800
C11 H11C 0.9800
Si2 C13 1.837(10)
Si2 C12' 1.850(10)
Si2 C14' 1.871(11)
Si2 C14 1.876(10)
Si2 C13' 1.896(10)
Si2 C12 1.901(9)
C12 H12A 0.9800
C12 H12B 0.9800
C12 H12C 0.9800
C13 H13A 0.9800
C13 H13B 0.9800
C13 H13C 0.9800
C14 H14A 0.9800
C14 H14B 0.9800
C14 H14C 0.9800
C12' H12D 0.9800
C12' H12E 0.9800
C12' H12F 0.9800
C13' H13D 0.9800
C13' H13E 0.9800
C13' H13F 0.9800
C14' H14D 0.9800
C14' H14E 0.9800
C14' H14F 0.9800
C15 C16 1.423(5)
C15 C22 1.426(5)
C16 C17 1.415(6)
C16 H16 0.9500
C17 C18 1.416(6)
C17 H17 0.9500
C18 C19 1.425(6)
C18 Si4 1.902(4)
C19 C20 1.412(6)
C19 H19 0.9500
C20 C21 1.410(6)
C20 H20 0.9500
C21 C22 1.405(6)
C21 H21 0.9500
C22 H22 0.9500
C23 H23A 0.9800
C23 H23B 0.9800
C23 H23C 0.9800
C24 H24A 0.9800
C24 H24B 0.9800
C24 H24C 0.9800
C25 H25A 0.9800
C25 H25B 0.9800
C25 H25C 0.9800
Si4 C28 1.841(10)
Si4 C28' 1.787(13)
Si4 C27 1.929(10)
Si4 C27' 1.942(10)
Si4 C26' 1.855(10)
Si4 C26 1.814(11)
C26 H26A 0.9800
C26 H26B 0.9800
C26 H26C 0.9800
C27 H27A 0.9800
C27 H27B 0.9800
C27 H27C 0.9800
C28 H28A 0.9800
C28 H28B 0.9800
C28 H28C 0.9800
C26' H26D 0.9800
C26' H26E 0.9800
C26' H26F 0.9800
C27' H27D 0.9800
C27' H27E 0.9800
C27' H27F 0.9800
C28' H28D 0.9800
C28' H28E 0.9800
C28' H28F 0.9800
C29 C36 1.422(6)
C29 C30 1.426(6)
C30 C31 1.414(6)
C30 H30 0.9500
C31 C32 1.417(6)
C31 H31 0.9500
C32 C33 1.415(6)
C33 C34 1.395(6)
C33 H33 0.9500
C34 C35 1.405(6)
C34 H34 0.9500
C35 C36 1.408(6)
C35 H35 0.9500
C36 H36 0.9500
C37 H37A 0.9800
C37 H37B 0.9800
C37 H37C 0.9800
C38 H38A 0.9800
C38 H38B 0.9800
C38 H38C 0.9800
C39 H39A 0.9800
C39 H39B 0.9800
C39 H39C 0.9800
C40 H40A 0.9800
C40 H40B 0.9800
C40 H40C 0.9800
C41 H41A 0.9800
C41 H41B 0.9800
C41 H41C 0.9800
C42 H42A 0.9800
C42 H42B 0.9800
C42 H42C 0.9800

loop_
_geom_torsion_atom_site_label_1
_geom_torsion_atom_site_label_2
_geom_torsion_atom_site_label_3
_geom_torsion_atom_site_label_4
_geom_torsion
C9 Si1 C1 C8 -62.6(5)
C11 Si1 C1 C8 173.6(4)
C10 Si1 C1 C8 57.9(5)
C9 Si1 C1 C2 120.9(5)
C11 Si1 C1 C2 -2.8(5)
C10 Si1 C1 C2 -118.5(5)
C9 Si1 C1 Nd1 27.2(6)
C11 Si1 C1 Nd1 -96.5(4)
C10 Si1 C1 Nd1 147.8(5)
C6 Nd1 C1 C8 -41.5(3)
C3 Nd1 C1 C8 -124.9(3)
C5 Nd1 C1 C8 -71.3(3)
C2 Nd1 C1 C8 -143.6(4)
C7 Nd1 C1 C8 -18.0(3)
C4 Nd1 C1 C8 -101.4(3)
C21 Nd1 C1 C8 29.9(7)
C19 Nd1 C1 C8 165.6(2)
C20 Nd1 C1 C8 178.7(4)
C17 Nd1 C1 C8 117.9(3)
C6 Nd1 C1 C2 102.1(3)
C3 Nd1 C1 C2 18.6(3)
C8 Nd1 C1 C2 143.6(4)
C5 Nd1 C1 C2 72.2(3)
C7 Nd1 C1 C2 125.6(3)
C4 Nd1 C1 C2 42.2(3)
C21 Nd1 C1 C2 173.5(4)
C19 Nd1 C1 C2 -50.9(3)
C20 Nd1 C1 C2 -37.8(6)
C17 Nd1 C1 C2 -98.6(3)
C6 Nd1 C1 Si1 -147.2(4)
C3 Nd1 C1 Si1 129.4(4)
C8 Nd1 C1 Si1 -105.7(5)
C5 Nd1 C1 Si1 -177.0(4)
C2 Nd1 C1 Si1 110.8(5)
C7 Nd1 C1 Si1 -123.7(4)
C4 Nd1 C1 Si1 152.9(4)
C21 Nd1 C1 Si1 -75.7(7)
C19 Nd1 C1 Si1 59.9(4)
C20 Nd1 C1 Si1 73.0(6)
C17 Nd1 C1 Si1 12.2(4)
C8 C1 C2 C3 1.7(9)
Si1 C1 C2 C3 177.3(4)
Nd1 C1 C2 C3 -47.4(5)
C8 C1 C2 Nd1 49.1(5)
Si1 C1 C2 Nd1 -135.3(3)
C6 Nd1 C2 C3 72.7(3)
C8 Nd1 C2 C3 126.9(3)
C5 Nd1 C2 C3 42.7(3)
C7 Nd1 C2 C3 102.5(3)
C1 Nd1 C2 C3 147.8(4)
C4 Nd1 C2 C3 18.2(2)
C21 Nd1 C2 C3 -26.8(6)
C19 Nd1 C2 C3 -68.2(3)
C20 Nd1 C2 C3 -46.1(3)
C17 Nd1 C2 C3 -124.6(3)
C6 Nd1 C2 C1 -75.1(3)
C3 Nd1 C2 C1 -147.8(4)
C8 Nd1 C2 C1 -20.9(3)
C5 Nd1 C2 C1 -105.1(3)
C7 Nd1 C2 C1 -45.3(3)
C4 Nd1 C2 C1 -129.6(3)
C21 Nd1 C2 C1 -174.6(4)
C19 Nd1 C2 C1 144.0(3)
C20 Nd1 C2 C1 166.1(2)
C17 Nd1 C2 C1 87.5(3)
C1 C2 C3 C4 -1.7(9)
Nd1 C2 C3 C4 -49.5(5)
C1 C2 C3 Nd1 47.9(5)
C6 Nd1 C3 C2 -104.1(3)
C8 Nd1 C3 C2 -43.9(3)
C5 Nd1 C3 C2 -128.7(3)
C7 Nd1 C3 C2 -74.0(3)
C1 Nd1 C3 C2 -18.6(3)
C4 Nd1 C3 C2 -148.4(4)
C21 Nd1 C3 C2 169.5(2)
C19 Nd1 C3 C2 119.9(3)
C20 Nd1 C3 C2 147.1(3)
C17 Nd1 C3 C2 65.6(3)
C6 Nd1 C3 C4 44.3(3)
C8 Nd1 C3 C4 104.5(3)
C5 Nd1 C3 C4 19.7(2)
C2 Nd1 C3 C4 148.4(4)
C7 Nd1 C3 C4 74.4(3)
C1 Nd1 C3 C4 129.8(3)
C21 Nd1 C3 C4 -42.1(3)
C19 Nd1 C3 C4 -91.7(3)
C20 Nd1 C3 C4 -64.5(3)
C17 Nd1 C3 C4 -145.9(2)
C2 C3 C4 C5 3.7(8)
Nd1 C3 C4 C5 -45.2(4)
C2 C3 C4 Si2 -174.7(4)
Nd1 C3 C4 Si2 136.4(2)
C2 C3 C4 Nd1 48.9(5)
C6 Nd1 C4 C3 -126.8(3)
C8 Nd1 C4 C3 -72.2(3)
C5 Nd1 C4 C3 -146.0(4)
C2 Nd1 C4 C3 -18.3(2)
C7 Nd1 C4 C3 -102.2(3)
C1 Nd1 C4 C3 -42.0(3)
C21 Nd1 C4 C3 149.0(2)
C19 Nd1 C4 C3 93.0(3)
C20 Nd1 C4 C3 122.1(3)
C17 Nd1 C4 C3 52.1(3)
C6 Nd1 C4 C5 19.2(2)
C3 Nd1 C4 C5 146.0(4)
C8 Nd1 C4 C5 73.8(3)
C2 Nd1 C4 C5 127.7(3)
C7 Nd1 C4 C5 43.8(2)
C1 Nd1 C4 C5 104.0(3)
C21 Nd1 C4 C5 -65.0(3)
C19 Nd1 C4 C5 -121.0(2)
C20 Nd1 C4 C5 -91.9(2)
C17 Nd1 C4 C5 -161.9(2)
C6 Nd1 C4 Si2 129.2(4)
C3 Nd1 C4 Si2 -104.0(4)
C8 Nd1 C4 Si2 -176.2(3)
C5 Nd1 C4 Si2 110.0(4)
C2 Nd1 C4 Si2 -122.3(4)
C7 Nd1 C4 Si2 153.8(3)
C1 Nd1 C4 Si2 -146.0(3)
C21 Nd1 C4 Si2 45.0(3)
C19 Nd1 C4 Si2 -11.0(3)
C20 Nd1 C4 Si2 18.1(3)
C17 Nd1 C4 Si2 -51.9(4)
C3 C4 C5 C6 -4.1(8)
Si2 C4 C5 C6 174.2(4)
Nd1 C4 C5 C6 -49.3(5)
C3 C4 C5 Nd1 45.1(4)
Si2 C4 C5 Nd1 -136.5(2)
C3 Nd1 C5 C6 127.0(3)
C8 Nd1 C5 C6 43.5(3)
C2 Nd1 C5 C6 102.9(3)
C7 Nd1 C5 C6 19.4(2)
C1 Nd1 C5 C6 73.0(3)
C4 Nd1 C5 C6 146.6(4)
C21 Nd1 C5 C6 -93.1(3)
C19 Nd1 C5 C6 -146.4(2)
C20 Nd1 C5 C6 -122.1(3)
C17 Nd1 C5 C6 -152.3(5)
C6 Nd1 C5 C4 -146.6(4)
C3 Nd1 C5 C4 -19.6(2)
C8 Nd1 C5 C4 -103.1(3)
C2 Nd1 C5 C4 -43.7(2)
C7 Nd1 C5 C4 -127.2(3)
C1 Nd1 C5 C4 -73.6(2)
C21 Nd1 C5 C4 120.2(2)
C19 Nd1 C5 C4 66.9(3)
C20 Nd1 C5 C4 91.3(2)
C17 Nd1 C5 C4 61.1(6)
C4 C5 C6 C7 0.1(9)
Nd1 C5 C6 C7 -50.0(5)
C4 C5 C6 Nd1 50.0(5)
C3 Nd1 C6 C5 -44.0(2)
C8 Nd1 C6 C5 -127.8(3)
C2 Nd1 C6 C5 -74.2(3)
C7 Nd1 C6 C5 -146.4(4)
C1 Nd1 C6 C5 -104.5(3)
C4 Nd1 C6 C5 -19.3(2)
C21 Nd1 C6 C5 88.9(3)
C19 Nd1 C6 C5 47.9(3)
C20 Nd1 C6 C5 64.5(3)
C17 Nd1 C6 C5 162.8(3)
C3 Nd1 C6 C7 102.3(3)
C8 Nd1 C6 C7 18.6(3)
C5 Nd1 C6 C7 146.4(4)
C2 Nd1 C6 C7 72.2(3)
C1 Nd1 C6 C7 41.9(3)
C4 Nd1 C6 C7 127.0(3)
C21 Nd1 C6 C7 -124.8(3)
C19 Nd1 C6 C7 -165.8(2)
C20 Nd1 C6 C7 -149.1(3)
C17 Nd1 C6 C7 -50.9(5)
C5 C6 C7 C8 3.7(9)
Nd1 C6 C7 C8 -46.2(5)
C5 C6 C7 Nd1 49.9(5)
C3 Nd1 C7 C6 -74.3(3)
C8 Nd1 C7 C6 -147.9(4)
C5 Nd1 C7 C6 -19.4(2)
C2 Nd1 C7 C6 -104.6(3)
C1 Nd1 C7 C6 -129.9(3)
C4 Nd1 C7 C6 -44.1(3)
C21 Nd1 C7 C6 61.2(3)
C19 Nd1 C7 C6 40.5(6)
C20 Nd1 C7 C6 43.5(3)
C17 Nd1 C7 C6 158.0(2)
C6 Nd1 C7 C8 147.9(4)
C3 Nd1 C7 C8 73.6(3)
C5 Nd1 C7 C8 128.5(3)
C2 Nd1 C7 C8 43.2(3)
C1 Nd1 C7 C8 18.0(2)
C4 Nd1 C7 C8 103.8(3)
C21 Nd1 C7 C8 -150.9(3)
C19 Nd1 C7 C8 -171.7(4)
C20 Nd1 C7 C8 -168.6(2)
C17 Nd1 C7 C8 -54.1(3)
C6 C7 C8 C1 -1.8(9)
Nd1 C7 C8 C1 -47.9(5)
C6 C7 C8 Nd1 46.0(5)
C2 C1 C8 C7 -1.4(9)
Si1 C1 C8 C7 -177.2(4)
Nd1 C1 C8 C7 47.7(5)
C2 C1 C8 Nd1 -49.1(5)
Si1 C1 C8 Nd1 135.2(3)
C6 Nd1 C8 C7 -18.5(3)
C3 Nd1 C8 C7 -102.9(3)
C5 Nd1 C8 C7 -42.9(3)
C2 Nd1 C8 C7 -127.8(3)
C1 Nd1 C8 C7 -148.8(4)
C4 Nd1 C8 C7 -73.1(3)
C21 Nd1 C8 C7 41.3(3)
C19 Nd1 C8 C7 172.2(4)
C20 Nd1 C8 C7 32.6(7)
C17 Nd1 C8 C7 140.9(3)
C6 Nd1 C8 C1 130.3(3)
C3 Nd1 C8 C1 45.9(3)
C5 Nd1 C8 C1 106.0(3)
C2 Nd1 C8 C1 21.1(2)
C7 Nd1 C8 C1 148.8(4)
C4 Nd1 C8 C1 75.8(3)
C21 Nd1 C8 C1 -169.9(2)
C19 Nd1 C8 C1 -39.0(6)
C20 Nd1 C8 C1 -178.6(4)
C17 Nd1 C8 C1 -70.3(3)
C3 C4 Si2 C13 176.2(7)
C5 C4 Si2 C13 -2.4(7)
Nd1 C4 Si2 C13 -95.5(7)
C3 C4 Si2 C12' 38.9(7)
C5 C4 Si2 C12' -139.8(7)
Nd1 C4 Si2 C12' 127.2(7)
C3 C4 Si2 C14' -83.9(7)
C5 C4 Si2 C14' 97.4(7)
Nd1 C4 Si2 C14' 4.3(8)
C3 C4 Si2 C14 -58.6(6)
C5 C4 Si2 C14 122.8(6)
Nd1 C4 Si2 C14 29.7(7)
C3 C4 Si2 C13' 159.0(6)
C5 C4 Si2 C13' -19.7(7)
Nd1 C4 Si2 C13' -112.7(6)
C3 C4 Si2 C12 56.6(6)
C5 C4 Si2 C12 -122.1(6)
Nd1 C4 Si2 C12 144.9(6)
C23 Si3 C15 C16 -106.7(3)
C25 Si3 C15 C16 12.3(3)
C24 Si3 C15 C16 132.8(3)
C23 Si3 C15 C22 73.0(3)
C25 Si3 C15 C22 -168.1(3)
C24 Si3 C15 C22 -47.6(3)
C23 Si3 C15 Nd2 163.1(2)
C25 Si3 C15 Nd2 -78.0(3)
C24 Si3 C15 Nd2 42.5(3)
C23 Si3 C15 Nd1 -15.2(3)
C25 Si3 C15 Nd1 103.7(3)
C24 Si3 C15 Nd1 -135.8(3)
C30 Nd2 C15 C16 -141.5(2)
C33 Nd2 C15 C16 -53.7(3)
C36 Nd2 C15 C16 164.1(2)
C31 Nd2 C15 C16 -110.4(2)
C35 Nd2 C15 C16 84.7(10)
C29 Nd2 C15 C16 -170.1(2)
C34 Nd2 C15 C16 -27.6(4)
C32 Nd2 C15 C16 -79.7(2)
C17 Nd2 C15 C16 19.0(2)
C20 Nd2 C15 C16 99.7(2)
C19 Nd2 C15 C16 71.1(2)
C30 Nd2 C15 C22 76.8(2)
C33 Nd2 C15 C22 164.7(2)
C36 Nd2 C15 C22 22.4(3)
C31 Nd2 C15 C22 107.9(2)
C35 Nd2 C15 C22 -57.0(10)
C29 Nd2 C15 C22 48.2(3)
C34 Nd2 C15 C22 -169.2(3)
C32 Nd2 C15 C22 138.7(2)
C17 Nd2 C15 C22 -122.7(3)
C20 Nd2 C15 C22 -42.0(2)
C19 Nd2 C15 C22 -70.6(2)
C16 Nd2 C15 C22 -141.7(3)
C30 Nd2 C15 Si3 -31.1(3)
C33 Nd2 C15 Si3 56.8(3)
C36 Nd2 C15 Si3 -85.5(3)
C31 Nd2 C15 Si3 0.0(2)
C35 Nd2 C15 Si3 -164.8(9)
C29 Nd2 C15 Si3 -59.7(3)
C34 Nd2 C15 Si3 82.9(3)
C32 Nd2 C15 Si3 30.8(2)
C17 Nd2 C15 Si3 129.4(3)
C20 Nd2 C15 Si3 -149.9(2)
C19 Nd2 C15 Si3 -178.4(2)
C16 Nd2 C15 Si3 110.5(3)
C30 Nd2 C15 Nd1 147.62(12)
C33 Nd2 C15 Nd1 -124.49(13)
C36 Nd2 C15 Nd1 93.2(2)
C31 Nd2 C15 Nd1 178.72(11)
C35 Nd2 C15 Nd1 13.9(10)
C29 Nd2 C15 Nd1 119.04(13)
C34 Nd2 C15 Nd1 -98.4(2)
C32 Nd2 C15 Nd1 -150.49(11)
C17 Nd2 C15 Nd1 -51.87(12)
C20 Nd2 C15 Nd1 28.82(10)
C19 Nd2 C15 Nd1 0.27(11)
C16 Nd2 C15 Nd1 -70.8(2)
C6 Nd1 C15 C16 152.9(2)
C3 Nd1 C15 C16 22.3(8)
C8 Nd1 C15 C16 93.0(2)
C5 Nd1 C15 C16 176.5(2)
C2 Nd1 C15 C16 44.8(3)
C7 Nd1 C15 C16 123.9(2)
C1 Nd1 C15 C16 65.7(2)
C4 Nd1 C15 C16 -162.5(3)
C21 Nd1 C15 C16 -123.6(2)
C19 Nd1 C15 C16 -70.8(2)
C20 Nd1 C15 C16 -99.4(2)
C17 Nd1 C15 C16 -18.8(2)
C6 Nd1 C15 C22 -64.3(2)
C3 Nd1 C15 C22 165.1(7)
C8 Nd1 C15 C22 -124.2(2)
C5 Nd1 C15 C22 -40.7(3)
C2 Nd1 C15 C22 -172.4(2)
C7 Nd1 C15 C22 -93.3(2)
C1 Nd1 C15 C22 -151.5(2)
C4 Nd1 C15 C22 -19.7(4)
C21 Nd1 C15 C22 19.2(2)
C19 Nd1 C15 C22 72.0(2)
C20 Nd1 C15 C22 43.4(2)
C17 Nd1 C15 C22 124.0(2)
C6 Nd1 C15 Si3 42.1(3)
C3 Nd1 C15 Si3 -88.5(8)
C8 Nd1 C15 Si3 -17.8(3)
C5 Nd1 C15 Si3 65.6(3)
C2 Nd1 C15 Si3 -66.0(3)
C7 Nd1 C15 Si3 13.1(2)
C1 Nd1 C15 Si3 -45.2(3)
C4 Nd1 C15 Si3 86.7(4)
C21 Nd1 C15 Si3 125.6(3)
C19 Nd1 C15 Si3 178.4(2)
C20 Nd1 C15 Si3 149.8(2)
C17 Nd1 C15 Si3 -129.7(3)
C6 Nd1 C15 Nd2 -136.56(13)
C3 Nd1 C15 Nd2 92.8(7)
C8 Nd1 C15 Nd2 163.47(13)
C5 Nd1 C15 Nd2 -113.04(15)
C2 Nd1 C15 Nd2 115.33(18)
C7 Nd1 C15 Nd2 -165.59(14)
C1 Nd1 C15 Nd2 136.15(13)
C4 Nd1 C15 Nd2 -92.0(3)
C21 Nd1 C15 Nd2 -53.09(12)
C19 Nd1 C15 Nd2 -0.27(11)
C20 Nd1 C15 Nd2 -28.86(10)
C17 Nd1 C15 Nd2 51.67(12)
C22 C15 C16 C17 1.1(7)
Si3 C15 C16 C17 -179.3(4)
Nd2 C15 C16 C17 -51.1(4)
Nd1 C15 C16 C17 50.8(4)
C22 C15 C16 Nd2 52.1(4)
Si3 C15 C16 Nd2 -128.3(2)
Nd1 C15 C16 Nd2 101.88(9)
C22 C15 C16 Nd1 -49.7(4)
Si3 C15 C16 Nd1 129.9(2)
Nd2 C15 C16 Nd1 -101.88(9)
C30 Nd2 C16 C17 -165.1(2)
C33 Nd2 C16 C17 -75.9(2)
C36 Nd2 C16 C17 67.4(8)
C31 Nd2 C16 C17 -137.2(2)
C35 Nd2 C16 C17 -20.2(4)
C29 Nd2 C16 C17 163.9(2)
C34 Nd2 C16 C17 -48.6(3)
C32 Nd2 C16 C17 -106.6(2)
C20 Nd2 C16 C17 72.6(2)
C19 Nd2 C16 C17 43.7(2)
C30 Nd2 C16 C15 48.3(3)
C33 Nd2 C16 C15 137.4(2)
C36 Nd2 C16 C15 -79.3(8)
C31 Nd2 C16 C15 76.2(2)
C35 Nd2 C16 C15 -166.9(2)
C29 Nd2 C16 C15 17.2(4)
C34 Nd2 C16 C15 164.8(2)
C32 Nd2 C16 C15 106.7(2)
C17 Nd2 C16 C15 -146.7(3)
C20 Nd2 C16 C15 -74.1(2)
C19 Nd2 C16 C15 -103.0(2)
C30 Nd2 C16 Nd1 123.75(13)
C33 Nd2 C16 Nd1 -147.09(12)
C36 Nd2 C16 Nd1 -3.8(8)
C31 Nd2 C16 Nd1 151.65(12)
C35 Nd2 C16 Nd1 -91.4(2)
C29 Nd2 C16 Nd1 92.7(2)
C34 Nd2 C16 Nd1 -119.75(13)
C32 Nd2 C16 Nd1 -177.78(11)
C17 Nd2 C16 Nd1 -71.2(2)
C20 Nd2 C16 Nd1 1.40(11)
C19 Nd2 C16 Nd1 -27.48(11)
C6 Nd1 C16 C17 177.9(2)
C3 Nd1 C16 C17 39.0(3)
C8 Nd1 C16 C17 122.2(2)
C5 Nd1 C16 C17 -154.1(3)
C2 Nd1 C16 C17 63.6(3)
C7 Nd1 C16 C17 151.8(2)
C1 Nd1 C16 C17 91.0(2)
C4 Nd1 C16 C17 -6.1(7)
C21 Nd1 C16 C17 -101.6(2)
C19 Nd1 C16 C17 -43.7(2)
C20 Nd1 C16 C17 -72.7(2)
C6 Nd1 C16 C15 -35.3(3)
C3 Nd1 C16 C15 -174.2(2)
C8 Nd1 C16 C15 -91.0(2)
C5 Nd1 C16 C15 -7.3(4)
C2 Nd1 C16 C15 -149.6(2)
C7 Nd1 C16 C15 -61.4(2)
C1 Nd1 C16 C15 -122.2(2)
C4 Nd1 C16 C15 140.7(6)
C21 Nd1 C16 C15 45.3(2)
C19 Nd1 C16 C15 103.1(2)
C20 Nd1 C16 C15 74.1(2)
C17 Nd1 C16 C15 146.8(3)
C6 Nd1 C16 Nd2 -110.82(16)
C3 Nd1 C16 Nd2 110.32(19)
C8 Nd1 C16 Nd2 -166.53(13)
C5 Nd1 C16 Nd2 -82.8(3)
C2 Nd1 C16 Nd2 134.93(13)
C7 Nd1 C16 Nd2 -136.88(13)
C1 Nd1 C16 Nd2 162.29(13)
C4 Nd1 C16 Nd2 65.2(6)
C21 Nd1 C16 Nd2 -30.27(11)
C19 Nd1 C16 Nd2 27.58(11)
C20 Nd1 C16 Nd2 -1.40(11)
C17 Nd1 C16 Nd2 71.3(2)
C15 C16 C17 C18 -0.6(8)
Nd2 C16 C17 C18 -52.7(5)
Nd1 C16 C17 C18 51.2(5)
C15 C16 C17 Nd2 52.1(4)
Nd1 C16 C17 Nd2 103.91(9)
C15 C16 C17 Nd1 -51.8(4)
Nd2 C16 C17 Nd1 -103.91(9)
C30 Nd2 C17 C18 174.7(3)
C33 Nd2 C17 C18 -102.9(2)
C36 Nd2 C17 C18 -19.1(3)
C31 Nd2 C17 C18 -158.9(2)
C35 Nd2 C17 C18 -45.1(3)
C29 Nd2 C17 C18 49.8(10)
C34 Nd2 C17 C18 -72.4(2)
C32 Nd2 C17 C18 -133.5(2)
C20 Nd2 C17 C18 45.7(2)
C19 Nd2 C17 C18 21.1(2)
C16 Nd2 C17 C18 146.7(3)
C30 Nd2 C17 C16 28.0(4)
C33 Nd2 C17 C16 110.4(2)
C36 Nd2 C17 C16 -165.8(2)
C31 Nd2 C17 C16 54.4(3)
C35 Nd2 C17 C16 168.2(2)
C29 Nd2 C17 C16 -96.9(9)
C34 Nd2 C17 C16 140.9(2)
C32 Nd2 C17 C16 79.9(2)
C20 Nd2 C17 C16 -100.9(2)
C19 Nd2 C17 C16 -125.5(3)
C30 Nd2 C17 Nd1 101.6(3)
C33 Nd2 C17 Nd1 -176.01(13)
C36 Nd2 C17 Nd1 -92.2(2)
C31 Nd2 C17 Nd1 127.97(14)
C35 Nd2 C17 Nd1 -118.19(14)
C29 Nd2 C17 Nd1 -23.3(9)
C34 Nd2 C17 Nd1 -145.50(13)
C32 Nd2 C17 Nd1 153.43(12)
C20 Nd2 C17 Nd1 -27.36(12)
C19 Nd2 C17 Nd1 -51.96(12)
C16 Nd2 C17 Nd1 73.6(2)
C6 Nd1 C17 C18 -151.8(4)
C3 Nd1 C17 C18 58.4(3)
C8 Nd1 C17 C18 148.0(2)
C5 Nd1 C17 C18 -15.2(6)
C2 Nd1 C17 C18 87.2(2)
C7 Nd1 C17 C18 174.7(2)
C1 Nd1 C17 C18 118.7(2)
C4 Nd1 C17 C18 31.0(3)
C21 Nd1 C17 C18 -75.5(2)
C19 Nd1 C17 C18 -21.8(2)
C20 Nd1 C17 C18 -46.7(2)
C6 Nd1 C17 C16 -4.6(5)
C3 Nd1 C17 C16 -154.4(2)
C8 Nd1 C17 C16 -64.7(2)
C5 Nd1 C17 C16 132.1(5)
C2 Nd1 C17 C16 -125.5(2)
C7 Nd1 C17 C16 -38.1(3)
C1 Nd1 C17 C16 -94.0(2)
C4 Nd1 C17 C16 178.3(2)
C21 Nd1 C17 C16 71.7(2)
C19 Nd1 C17 C16 125.5(2)
C20 Nd1 C17 C16 100.6(2)
C6 Nd1 C17 Nd2 -77.8(4)
C3 Nd1 C17 Nd2 132.44(13)
C8 Nd1 C17 Nd2 -137.94(14)
C5 Nd1 C17 Nd2 58.9(6)
C2 Nd1 C17 Nd2 161.30(14)
C7 Nd1 C17 Nd2 -111.25(17)
C1 Nd1 C17 Nd2 -167.22(14)
C4 Nd1 C17 Nd2 105.11(18)
C21 Nd1 C17 Nd2 -1.48(12)
C19 Nd1 C17 Nd2 52.28(13)
C20 Nd1 C17 Nd2 27.39(12)
C16 C17 C18 C19 1.4(8)
Nd2 C17 C18 C19 -51.0(4)
Nd1 C17 C18 C19 52.8(4)
C16 C17 C18 Si4 -177.9(4)
Nd2 C17 C18 Si4 129.7(2)
Nd1 C17 C18 Si4 -126.5(2)
C16 C17 C18 Nd2 52.4(5)
Nd1 C17 C18 Nd2 103.81(9)
C16 C17 C18 Nd1 -51.4(5)
Nd2 C17 C18 Nd1 -103.81(9)
C30 Nd2 C18 C17 -140.9(18)
C33 Nd2 C18 C17 82.6(2)
C36 Nd2 C18 C17 168.2(2)
C31 Nd2 C18 C17 38.7(4)
C35 Nd2 C18 C17 142.4(2)
C29 Nd2 C18 C17 -169.4(2)
C34 Nd2 C18 C17 112.0(2)
C32 Nd2 C18 C17 57.5(3)
C20 Nd2 C18 C17 -123.2(3)
C19 Nd2 C18 C17 -142.7(3)
C16 Nd2 C18 C17 -18.9(2)
C30 Nd2 C18 C19 2(2)
C33 Nd2 C18 C19 -134.7(2)
C36 Nd2 C18 C19 -49.1(3)
C31 Nd2 C18 C19 -178.6(3)
C35 Nd2 C18 C19 -74.9(2)
C29 Nd2 C18 C19 -26.7(3)
C34 Nd2 C18 C19 -105.2(2)
C32 Nd2 C18 C19 -159.8(2)
C17 Nd2 C18 C19 142.7(3)
C20 Nd2 C18 C19 19.5(2)
C16 Nd2 C18 C19 123.8(3)
C30 Nd2 C18 Si4 112.4(18)
C33 Nd2 C18 Si4 -24.0(3)
C36 Nd2 C18 Si4 61.6(3)
C31 Nd2 C18 Si4 -68.0(4)
C35 Nd2 C18 Si4 35.7(3)
C29 Nd2 C18 Si4 83.9(3)
C34 Nd2 C18 Si4 5.4(3)
C32 Nd2 C18 Si4 -49.1(3)
C17 Nd2 C18 Si4 -106.6(4)
C20 Nd2 C18 Si4 130.2(3)
C19 Nd2 C18 Si4 110.7(4)
C16 Nd2 C18 Si4 -125.6(3)
C30 Nd2 C18 Nd1 -69.3(19)
C33 Nd2 C18 Nd1 154.28(13)
C36 Nd2 C18 Nd1 -120.14(13)
C31 Nd2 C18 Nd1 110.3(2)
C35 Nd2 C18 Nd1 -146.00(13)
C29 Nd2 C18 Nd1 -97.8(2)
C34 Nd2 C18 Nd1 -176.31(13)
C32 Nd2 C18 Nd1 129.12(13)
C17 Nd2 C18 Nd1 71.6(2)
C20 Nd2 C18 Nd1 -51.57(12)
C19 Nd2 C18 Nd1 -71.1(2)
C16 Nd2 C18 Nd1 52.71(12)
C6 Nd1 C18 C17 138.2(5)
C3 Nd1 C18 C17 -130.1(2)
C8 Nd1 C18 C17 -44.1(3)
C5 Nd1 C18 C17 175.0(2)
C2 Nd1 C18 C17 -98.4(2)
C7 Nd1 C18 C17 -12.7(5)
C1 Nd1 C18 C17 -68.7(2)
C4 Nd1 C18 C17 -159.1(2)
C21 Nd1 C18 C17 98.1(2)
C19 Nd1 C18 C17 141.6(3)
C20 Nd1 C18 C17 122.0(3)
C6 Nd1 C18 C19 -3.4(6)
C3 Nd1 C18 C19 88.3(2)
C8 Nd1 C18 C19 174.3(2)
C5 Nd1 C18 C19 33.3(3)
C2 Nd1 C18 C19 119.9(2)
C7 Nd1 C18 C19 -154.4(4)
C1 Nd1 C18 C19 149.6(2)
C4 Nd1 C18 C19 59.3(3)
C21 Nd1 C18 C19 -43.6(2)
C20 Nd1 C18 C19 -19.6(2)
C17 Nd1 C18 C19 -141.6(3)
C6 Nd1 C18 Si4 -114.0(5)
C3 Nd1 C18 Si4 -22.3(3)
C8 Nd1 C18 Si4 63.7(3)
C5 Nd1 C18 Si4 -77.3(3)
C2 Nd1 C18 Si4 9.3(3)
C7 Nd1 C18 Si4 95.1(5)
C1 Nd1 C18 Si4 39.0(3)
C4 Nd1 C18 Si4 -51.3(3)
C21 Nd1 C18 Si4 -154.2(3)
C19 Nd1 C18 Si4 -110.6(4)
C20 Nd1 C18 Si4 -130.2(3)
C17 Nd1 C18 Si4 107.8(4)
C6 Nd1 C18 Nd2 67.7(6)
C3 Nd1 C18 Nd2 159.34(13)
C8 Nd1 C18 Nd2 -114.65(17)
C5 Nd1 C18 Nd2 104.39(18)
C2 Nd1 C18 Nd2 -169.01(13)
C7 Nd1 C18 Nd2 -83.3(4)
C1 Nd1 C18 Nd2 -139.30(13)
C4 Nd1 C18 Nd2 130.33(12)
C21 Nd1 C18 Nd2 27.50(12)
C19 Nd1 C18 Nd2 71.1(2)
C20 Nd1 C18 Nd2 51.47(13)
C17 Nd1 C18 Nd2 -70.6(2)
C17 C18 C19 C20 -0.9(8)
Si4 C18 C19 C20 178.4(4)
Nd2 C18 C19 C20 -51.7(5)
Nd1 C18 C19 C20 52.1(4)
C17 C18 C19 Nd1 -53.0(4)
Si4 C18 C19 Nd1 126.2(2)
Nd2 C18 C19 Nd1 -103.84(9)
C17 C18 C19 Nd2 50.8(4)
Si4 C18 C19 Nd2 -129.9(2)
Nd1 C18 C19 Nd2 103.84(9)
C6 Nd1 C19 C20 33.4(3)
C3 Nd1 C19 C20 117.8(2)
C8 Nd1 C19 C20 -160.0(4)
C5 Nd1 C19 C20 57.8(3)
C2 Nd1 C19 C20 146.9(2)
C7 Nd1 C19 C20 4.4(6)
C1 Nd1 C19 C20 172.6(2)
C4 Nd1 C19 C20 86.5(2)
C21 Nd1 C19 C20 -19.4(2)
C17 Nd1 C19 C20 -123.7(3)
C6 Nd1 C19 C18 178.8(2)
C3 Nd1 C19 C18 -96.9(2)
C8 Nd1 C19 C18 -14.7(6)
C5 Nd1 C19 C18 -156.8(2)
C2 Nd1 C19 C18 -67.8(3)
C7 Nd1 C19 C18 149.8(5)
C1 Nd1 C19 C18 -42.1(3)
C4 Nd1 C19 C18 -128.1(2)
C21 Nd1 C19 C18 125.9(3)
C20 Nd1 C19 C18 145.3(4)
C17 Nd1 C19 C18 21.6(2)
C6 Nd1 C19 Nd2 105.38(18)
C3 Nd1 C19 Nd2 -170.26(13)
C8 Nd1 C19 Nd2 -88.1(5)
C5 Nd1 C19 Nd2 129.78(13)
C2 Nd1 C19 Nd2 -141.18(13)
C7 Nd1 C19 Nd2 76.4(5)
C1 Nd1 C19 Nd2 -115.51(16)
C4 Nd1 C19 Nd2 158.48(13)
C21 Nd1 C19 Nd2 52.54(13)
C20 Nd1 C19 Nd2 71.9(2)
C17 Nd1 C19 Nd2 -51.80(12)
C30 Nd2 C19 C20 -34.3(3)
C33 Nd2 C19 C20 -159.5(2)
C36 Nd2 C19 C20 -76.4(2)
C31 Nd2 C19 C20 -54(4)
C35 Nd2 C19 C20 -106.6(2)
C29 Nd2 C19 C20 -51.3(3)
C34 Nd2 C19 C20 -135.9(2)
C32 Nd2 C19 C20 -179.3(2)
C17 Nd2 C19 C20 124.5(3)
C16 Nd2 C19 C20 100.2(2)
C30 Nd2 C19 C18 -179.8(2)
C33 Nd2 C19 C18 55.0(3)
C36 Nd2 C19 C18 138.0(2)
C31 Nd2 C19 C18 161(4)
C35 Nd2 C19 C18 107.9(2)
C29 Nd2 C19 C18 163.2(2)
C34 Nd2 C19 C18 78.5(2)
C32 Nd2 C19 C18 35.1(4)
C17 Nd2 C19 C18 -21.1(2)
C20 Nd2 C19 C18 -145.5(4)
C16 Nd2 C19 C18 -45.4(2)
C30 Nd2 C19 Nd1 -106.4(2)
C33 Nd2 C19 Nd1 128.36(13)
C36 Nd2 C19 Nd1 -148.59(12)
C31 Nd2 C19 Nd1 -126(4)
C35 Nd2 C19 Nd1 -178.75(13)
C29 Nd2 C19 Nd1 -123.43(13)
C34 Nd2 C19 Nd1 151.93(13)
C32 Nd2 C19 Nd1 108.5(2)
C17 Nd2 C19 Nd1 52.32(12)
C20 Nd2 C19 Nd1 -72.1(2)
C16 Nd2 C19 Nd1 28.02(11)
C18 C19 C20 C21 -2.1(8)
Nd1 C19 C20 C21 50.3(4)
Nd2 C19 C20 C21 -54.2(4)
C18 C19 C20 Nd2 52.1(5)
Nd1 C19 C20 Nd2 104.49(10)
C18 C19 C20 Nd1 -52.4(5)
Nd2 C19 C20 Nd1 -104.49(10)
C30 Nd2 C20 C21 -56.9(3)
C33 Nd2 C20 C21 178.3(2)
C36 Nd2 C20 C21 -110.2(2)
C31 Nd2 C20 C21 -39.0(4)
C35 Nd2 C20 C21 -139.9(2)
C29 Nd2 C20 C21 -80.0(2)
C34 Nd2 C20 C21 -163.6(2)
C32 Nd2 C20 C21 168(9)
C17 Nd2 C20 C21 99.5(2)
C19 Nd2 C20 C21 144.0(4)
C16 Nd2 C20 C21 70.5(2)
C30 Nd2 C20 C19 159.1(2)
C33 Nd2 C20 C19 34.3(4)
C36 Nd2 C20 C19 105.8(2)
C31 Nd2 C20 C19 177.0(2)
C35 Nd2 C20 C19 76.0(2)
C29 Nd2 C20 C19 136.0(2)
C34 Nd2 C20 C19 52.4(3)
C32 Nd2 C20 C19 24(9)
C17 Nd2 C20 C19 -44.6(2)
C16 Nd2 C20 C19 -73.5(2)
C30 Nd2 C20 Nd1 -128.84(13)
C33 Nd2 C20 Nd1 106.4(2)
C36 Nd2 C20 Nd1 177.82(13)
C31 Nd2 C20 Nd1 -111.0(2)
C35 Nd2 C20 Nd1 148.10(13)
C29 Nd2 C20 Nd1 -151.95(12)
C34 Nd2 C20 Nd1 124.49(13)
C32 Nd2 C20 Nd1 96(9)
C17 Nd2 C20 Nd1 27.49(12)
C19 Nd2 C20 Nd1 72.1(2)
C16 Nd2 C20 Nd1 -1.42(11)
C6 Nd1 C20 C21 58.1(3)
C3 Nd1 C20 C21 144.9(2)
C8 Nd1 C20 C21 12.4(6)
C5 Nd1 C20 C21 85.9(2)
C2 Nd1 C20 C21 168.4(2)
C7 Nd1 C20 C21 35.9(3)
C1 Nd1 C20 C21 -164.9(4)
C4 Nd1 C20 C21 117.2(2)
C19 Nd1 C20 C21 -145.8(4)
C17 Nd1 C20 C21 -100.8(2)
C6 Nd1 C20 C19 -156.1(2)
C3 Nd1 C20 C19 -69.3(3)
C8 Nd1 C20 C19 158.2(5)
C5 Nd1 C20 C19 -128.3(2)
C2 Nd1 C20 C19 -45.8(3)
C7 Nd1 C20 C19 -178.3(2)
C1 Nd1 C20 C19 -19.1(6)
C4 Nd1 C20 C19 -97.1(2)
C21 Nd1 C20 C19 145.8(4)
C17 Nd1 C20 C19 45.0(2)
C6 Nd1 C20 Nd2 131.67(14)
C3 Nd1 C20 Nd2 -141.56(13)
C8 Nd1 C20 Nd2 85.9(5)
C5 Nd1 C20 Nd2 159.43(14)
C2 Nd1 C20 Nd2 -118.05(17)
C7 Nd1 C20 Nd2 109.41(18)
C1 Nd1 C20 Nd2 -91.4(5)
C4 Nd1 C20 Nd2 -169.32(13)
C21 Nd1 C20 Nd2 73.5(2)
C19 Nd1 C20 Nd2 -72.2(2)
C17 Nd1 C20 Nd2 -27.26(11)
C19 C20 C21 C22 3.9(8)
Nd2 C20 C21 C22 -49.8(5)
Nd1 C20 C21 C22 54.4(4)
C19 C20 C21 Nd1 -50.4(4)
Nd2 C20 C21 Nd1 -104.19(9)
C19 C20 C21 Nd2 53.7(4)
Nd1 C20 C21 Nd2 104.19(9)
C6 Nd1 C21 C22 88.0(2)
C3 Nd1 C21 C22 168.0(2)
C8 Nd1 C21 C22 39.9(3)
C5 Nd1 C21 C22 118.9(2)
C2 Nd1 C21 C22 -173.4(4)
C7 Nd1 C21 C22 61.1(2)
C1 Nd1 C21 C22 18.1(6)
C4 Nd1 C21 C22 146.9(2)
C19 Nd1 C21 C22 -125.3(2)
C20 Nd1 C21 C22 -144.7(3)
C17 Nd1 C21 C22 -72.2(2)
C6 Nd1 C21 C20 -127.3(2)
C3 Nd1 C21 C20 -47.3(3)
C8 Nd1 C21 C20 -175.4(2)
C5 Nd1 C21 C20 -96.4(2)
C2 Nd1 C21 C20 -28.7(5)
C7 Nd1 C21 C20 -154.2(2)
C1 Nd1 C21 C20 162.8(5)
C4 Nd1 C21 C20 -68.5(2)
C19 Nd1 C21 C20 19.4(2)
C17 Nd1 C21 C20 72.5(2)
C6 Nd1 C21 Nd2 161.65(15)
C3 Nd1 C21 Nd2 -118.28(16)
C8 Nd1 C21 Nd2 113.55(18)
C5 Nd1 C21 Nd2 -167.42(14)
C2 Nd1 C21 Nd2 -99.7(4)
C7 Nd1 C21 Nd2 134.82(14)
C1 Nd1 C21 Nd2 91.8(5)
C4 Nd1 C21 Nd2 -139.47(13)
C19 Nd1 C21 Nd2 -51.64(12)
C20 Nd1 C21 Nd2 -71.0(2)
C17 Nd1 C21 Nd2 1.45(12)
C30 Nd2 C21 C22 -80.5(2)
C33 Nd2 C21 C22 130(2)
C36 Nd2 C21 C22 -140.7(2)
C31 Nd2 C21 C22 -55.7(3)
C35 Nd2 C21 C22 -165.7(2)
C29 Nd2 C21 C22 -110.2(2)
C34 Nd2 C21 C22 173.9(2)
C32 Nd2 C21 C22 -32.7(4)
C17 Nd2 C21 C22 73.0(2)
C20 Nd2 C21 C22 146.9(3)
C19 Nd2 C21 C22 126.5(3)
C16 Nd2 C21 C22 44.0(2)
C30 Nd2 C21 C20 132.6(2)
C33 Nd2 C21 C20 -17(2)
C36 Nd2 C21 C20 72.4(2)
C31 Nd2 C21 C20 157.4(2)
C35 Nd2 C21 C20 47.4(3)
C29 Nd2 C21 C20 102.8(2)
C34 Nd2 C21 C20 26.9(3)
C32 Nd2 C21 C20 -179.6(2)
C17 Nd2 C21 C20 -73.9(2)
C19 Nd2 C21 C20 -20.4(2)
C16 Nd2 C21 C20 -102.9(2)
C30 Nd2 C21 Nd1 -154.95(13)
C33 Nd2 C21 Nd1 55(2)
C36 Nd2 C21 Nd1 144.85(13)
C31 Nd2 C21 Nd1 -130.20(14)
C35 Nd2 C21 Nd1 119.78(13)
C29 Nd2 C21 Nd1 175.26(13)
C34 Nd2 C21 Nd1 99.4(2)
C32 Nd2 C21 Nd1 -107.2(2)
C17 Nd2 C21 Nd1 -1.47(12)
C20 Nd2 C21 Nd1 72.4(2)
C19 Nd2 C21 Nd1 52.01(13)
C16 Nd2 C21 Nd1 -30.45(11)
C20 C21 C22 C15 -1.6(8)
Nd1 C21 C22 C15 52.3(4)
Nd2 C21 C22 C15 -50.8(4)
C20 C21 C22 Nd1 -53.9(4)
Nd2 C21 C22 Nd1 -103.05(9)
C20 C21 C22 Nd2 49.2(4)
Nd1 C21 C22 Nd2 103.05(8)
C16 C15 C22 C21 -1.1(7)
Si3 C15 C22 C21 179.3(4)
Nd2 C15 C22 C21 50.4(4)
Nd1 C15 C22 C21 -50.9(4)
C16 C15 C22 Nd1 49.9(4)
Si3 C15 C22 Nd1 -129.7(2)
Nd2 C15 C22 Nd1 101.37(9)
C16 C15 C22 Nd2 -51.5(4)
Si3 C15 C22 Nd2 128.9(2)
Nd1 C15 C22 Nd2 -101.37(9)
C6 Nd1 C22 C21 -93.8(2)
C3 Nd1 C22 C21 -26.8(5)
C8 Nd1 C22 C21 -151.5(2)
C5 Nd1 C22 C21 -65.6(2)
C2 Nd1 C22 C21 170.4(5)
C7 Nd1 C22 C21 -124.7(2)
C1 Nd1 C22 C21 -173.6(2)
C4 Nd1 C22 C21 -43.3(3)
C19 Nd1 C22 C21 44.1(2)
C20 Nd1 C22 C21 20.1(2)
C17 Nd1 C22 C21 101.1(2)
C6 Nd1 C22 C15 120.1(2)
C3 Nd1 C22 C15 -172.9(3)
C8 Nd1 C22 C15 62.5(2)
C5 Nd1 C22 C15 148.4(2)
C2 Nd1 C22 C15 24.4(7)
C7 Nd1 C22 C15 89.2(2)
C1 Nd1 C22 C15 40.4(3)
C4 Nd1 C22 C15 170.6(2)
C21 Nd1 C22 C15 -146.1(3)
C19 Nd1 C22 C15 -101.9(2)
C20 Nd1 C22 C15 -126.0(2)
C17 Nd1 C22 C15 -45.0(2)
C6 Nd1 C22 Nd2 -165.80(14)
C3 Nd1 C22 Nd2 -98.8(4)
C8 Nd1 C22 Nd2 136.58(14)
C5 Nd1 C22 Nd2 -137.52(13)
C2 Nd1 C22 Nd2 98.5(6)
C7 Nd1 C22 Nd2 163.34(14)
C1 Nd1 C22 Nd2 114.46(18)
C4 Nd1 C22 Nd2 -115.28(15)
C21 Nd1 C22 Nd2 -72.0(2)
C19 Nd1 C22 Nd2 -27.84(11)
C20 Nd1 C22 Nd2 -51.91(12)
C17 Nd1 C22 Nd2 29.13(11)
C30 Nd2 C22 C21 104.6(2)
C33 Nd2 C22 C21 -174.9(3)
C36 Nd2 C22 C21 46.8(3)
C31 Nd2 C22 C21 135.0(2)
C35 Nd2 C22 C21 23.2(3)
C29 Nd2 C22 C21 73.3(2)
C34 Nd2 C22 C21 -39.5(14)
C32 Nd2 C22 C21 161.7(2)
C17 Nd2 C22 C21 -100.3(2)
C20 Nd2 C22 C21 -18.8(2)
C19 Nd2 C22 C21 -43.1(2)
C16 Nd2 C22 C21 -124.9(3)
C30 Nd2 C22 C15 -108.8(2)
C33 Nd2 C22 C15 -28.3(4)
C36 Nd2 C22 C15 -166.6(2)
C31 Nd2 C22 C15 -78.4(2)
C35 Nd2 C22 C15 169.8(2)
C29 Nd2 C22 C15 -140.2(2)
C34 Nd2 C22 C15 107.0(13)
C32 Nd2 C22 C15 -51.7(3)
C17 Nd2 C22 C15 46.2(2)
C20 Nd2 C22 C15 127.8(2)
C19 Nd2 C22 C15 103.5(2)
C16 Nd2 C22 C15 21.7(2)
C30 Nd2 C22 Nd1 175.56(13)
C33 Nd2 C22 Nd1 -104.0(3)
C36 Nd2 C22 Nd1 117.76(13)
C31 Nd2 C22 Nd1 -154.09(12)
C35 Nd2 C22 Nd1 94.1(2)
C29 Nd2 C22 Nd1 144.19(12)
C34 Nd2 C22 Nd1 31.4(13)
C32 Nd2 C22 Nd1 -127.37(13)
C17 Nd2 C22 Nd1 -29.43(11)
C20 Nd2 C22 Nd1 52.12(12)
C19 Nd2 C22 Nd1 27.86(11)
C16 Nd2 C22 Nd1 -53.97(12)
C17 C18 Si4 C28 -88.3(6)
C19 C18 Si4 C28 92.3(6)
Nd2 C18 Si4 C28 0.4(6)
Nd1 C18 Si4 C28 -177.4(6)
C17 C18 Si4 C28' 164.4(7)
C19 C18 Si4 C28' -15.0(7)
Nd2 C18 Si4 C28' -107.0(7)
Nd1 C18 Si4 C28' 75.2(7)
C17 C18 Si4 C27 156.1(5)
C19 C18 Si4 C27 -23.3(5)
Nd2 C18 Si4 C27 -115.3(5)
Nd1 C18 Si4 C27 66.9(5)
C17 C18 Si4 C27' 46.2(6)
C19 C18 Si4 C27' -133.2(6)
Nd2 C18 Si4 C27' 134.9(6)
Nd1 C18 Si4 C27' -42.9(6)
C17 C18 Si4 C26' -63.7(6)
C19 C18 Si4 C26' 116.9(6)
Nd2 C18 Si4 C26' 25.0(6)
Nd1 C18 Si4 C26' -152.8(6)
C17 C18 Si4 C26 37.0(7)
C19 C18 Si4 C26 -142.4(7)
Nd2 C18 Si4 C26 125.7(7)
Nd1 C18 Si4 C26 -52.1(7)
C38 Si5 C29 C36 15.0(4)
C39 Si5 C29 C36 -104.9(3)
C37 Si5 C29 C36 136.6(3)
C38 Si5 C29 C30 -166.7(3)
C39 Si5 C29 C30 73.3(4)
C37 Si5 C29 C30 -45.2(4)
C38 Si5 C29 Nd2 -77.0(4)
C39 Si5 C29 Nd2 163.1(3)
C37 Si5 C29 Nd2 44.5(4)
C30 Nd2 C29 C36 143.3(4)
C33 Nd2 C29 C36 72.1(2)
C31 Nd2 C29 C36 125.4(3)
C35 Nd2 C29 C36 18.7(2)
C34 Nd2 C29 C36 42.6(2)
C32 Nd2 C29 C36 102.2(2)
C17 Nd2 C29 C36 -81.0(9)
C20 Nd2 C29 C36 -77.0(2)
C19 Nd2 C29 C36 -54.5(3)
C16 Nd2 C29 C36 -163.7(2)
C33 Nd2 C29 C30 -71.2(2)
C36 Nd2 C29 C30 -143.3(4)
C31 Nd2 C29 C30 -17.9(2)
C35 Nd2 C29 C30 -124.6(3)
C34 Nd2 C29 C30 -100.6(2)
C32 Nd2 C29 C30 -41.0(2)
C17 Nd2 C29 C30 135.8(8)
C20 Nd2 C29 C30 139.7(2)
C19 Nd2 C29 C30 162.2(2)
C16 Nd2 C29 C30 53.0(3)
C30 Nd2 C29 Si5 -107.1(4)
C33 Nd2 C29 Si5 -178.4(3)
C36 Nd2 C29 Si5 109.6(4)
C31 Nd2 C29 Si5 -125.0(3)
C35 Nd2 C29 Si5 128.3(3)
C34 Nd2 C29 Si5 152.2(3)
C32 Nd2 C29 Si5 -148.2(3)
C17 Nd2 C29 Si5 28.6(11)
C20 Nd2 C29 Si5 32.6(3)
C19 Nd2 C29 Si5 55.1(3)
C16 Nd2 C29 Si5 -54.1(4)
C36 C29 C30 C31 -2.0(8)
Si5 C29 C30 C31 -179.9(4)
Nd2 C29 C30 C31 47.8(5)
C36 C29 C30 Nd2 -49.8(4)
Si5 C29 C30 Nd2 132.4(2)
C33 Nd2 C30 C31 -43.4(2)
C36 Nd2 C30 C31 -127.8(3)
C35 Nd2 C30 C31 -103.0(2)
C29 Nd2 C30 C31 -149.0(4)
C34 Nd2 C30 C31 -73.1(2)
C32 Nd2 C30 C31 -18.0(2)
C17 Nd2 C30 C31 43.4(4)
C20 Nd2 C30 C31 162.6(2)
C19 Nd2 C30 C31 -178.8(2)
C16 Nd2 C30 C31 59.9(3)
C33 Nd2 C30 C29 105.6(2)
C36 Nd2 C30 C29 21.2(2)
C31 Nd2 C30 C29 149.0(4)
C35 Nd2 C30 C29 46.0(2)
C34 Nd2 C30 C29 75.9(2)
C32 Nd2 C30 C29 130.9(3)
C17 Nd2 C30 C29 -167.6(2)
C20 Nd2 C30 C29 -48.4(3)
C19 Nd2 C30 C29 -29.8(3)
C16 Nd2 C30 C29 -151.1(2)
C29 C30 C31 C32 -1.3(9)
Nd2 C30 C31 C32 46.5(5)
C29 C30 C31 Nd2 -47.8(5)
C33 Nd2 C31 C30 127.4(3)
C36 Nd2 C31 C30 43.3(2)
C35 Nd2 C31 C30 73.4(2)
C29 Nd2 C31 C30 18.0(2)
C34 Nd2 C31 C30 103.1(2)
C32 Nd2 C31 C30 148.7(4)
C17 Nd2 C31 C30 -157.6(2)
C20 Nd2 C31 C30 -30.6(4)
C19 Nd2 C31 C30 21(4)
C16 Nd2 C31 C30 -133.1(2)
C30 Nd2 C31 C32 -148.7(4)
C33 Nd2 C31 C32 -21.3(2)
C36 Nd2 C31 C32 -105.4(2)
C35 Nd2 C31 C32 -75.3(2)
C29 Nd2 C31 C32 -130.7(3)
C34 Nd2 C31 C32 -45.6(2)
C17 Nd2 C31 C32 53.7(3)
C20 Nd2 C31 C32 -179.3(2)
C19 Nd2 C31 C32 -128(4)
C16 Nd2 C31 C32 78.2(2)
C30 C31 C32 C33 3.8(8)
Nd2 C31 C32 C33 49.8(4)
C30 C31 C32 Si6 -177.6(4)
Nd2 C31 C32 Si6 -131.6(3)
C30 C31 C32 Nd2 -46.0(5)
C40 Si6 C32 C33 -177.3(3)
C41 Si6 C32 C33 -54.0(3)
C42 Si6 C32 C33 63.1(4)
C40 Si6 C32 C31 3.8(4)
C41 Si6 C32 C31 127.0(3)
C42 Si6 C32 C31 -115.8(4)
C40 Si6 C32 Nd2 -90.2(3)
C41 Si6 C32 Nd2 33.0(4)
C42 Si6 C32 Nd2 150.1(3)
C30 Nd2 C32 C33 -124.9(3)
C36 Nd2 C32 C33 -71.2(2)
C31 Nd2 C32 C33 -143.0(4)
C35 Nd2 C32 C33 -41.6(2)
C29 Nd2 C32 C33 -101.6(2)
C34 Nd2 C32 C33 -18.1(2)
C17 Nd2 C32 C33 78.9(2)
C20 Nd2 C32 C33 10(9)
C19 Nd2 C32 C33 34.0(4)
C16 Nd2 C32 C33 107.9(2)
C30 Nd2 C32 C31 18.1(2)
C33 Nd2 C32 C31 143.0(4)
C36 Nd2 C32 C31 71.8(2)
C35 Nd2 C32 C31 101.4(2)
C29 Nd2 C32 C31 41.5(2)
C34 Nd2 C32 C31 124.9(3)
C17 Nd2 C32 C31 -138.1(2)
C20 Nd2 C32 C31 153(9)
C19 Nd2 C32 C31 177.0(2)
C16 Nd2 C32 C31 -109.1(2)
C30 Nd2 C32 Si6 131.4(3)
C33 Nd2 C32 Si6 -103.7(4)
C36 Nd2 C32 Si6 -174.9(3)
C31 Nd2 C32 Si6 113.3(4)
C35 Nd2 C32 Si6 -145.3(3)
C29 Nd2 C32 Si6 154.8(3)
C34 Nd2 C32 Si6 -121.8(3)
C17 Nd2 C32 Si6 -24.8(3)
C20 Nd2 C32 Si6 -93(9)
C19 Nd2 C32 Si6 -69.7(4)
C16 Nd2 C32 Si6 4.2(3)
C31 C32 C33 C34 -1.3(8)
Si6 C32 C33 C34 -180.0(4)
Nd2 C32 C33 C34 48.6(5)
C31 C32 C33 Nd2 -49.9(4)
Si6 C32 C33 Nd2 131.4(2)
C30 Nd2 C33 C34 -102.5(3)
C36 Nd2 C33 C34 -42.5(2)
C31 Nd2 C33 C34 -127.1(3)
C35 Nd2 C33 C34 -18.5(2)
C29 Nd2 C33 C34 -72.5(2)
C32 Nd2 C33 C34 -148.4(4)
C17 Nd2 C33 C34 103.9(2)
C20 Nd2 C33 C34 31.9(4)
C19 Nd2 C33 C34 50.7(3)
C16 Nd2 C33 C34 132.4(2)
C30 Nd2 C33 C32 45.9(2)
C36 Nd2 C33 C32 105.9(2)
C31 Nd2 C33 C32 21.3(2)
C35 Nd2 C33 C32 129.9(3)
C29 Nd2 C33 C32 75.9(2)
C34 Nd2 C33 C32 148.4(4)
C17 Nd2 C33 C32 -107.7(2)
C20 Nd2 C33 C32 -179.7(2)
C19 Nd2 C33 C32 -160.9(2)
C16 Nd2 C33 C32 -79.2(2)
C32 C33 C34 C35 -1.8(9)
Nd2 C33 C34 C35 46.9(5)
C32 C33 C34 Nd2 -48.7(5)
C30 Nd2 C34 C33 73.9(2)
C36 Nd2 C34 C33 128.8(3)
C31 Nd2 C34 C33 43.7(2)
C35 Nd2 C34 C33 147.8(4)
C29 Nd2 C34 C33 104.6(3)
C32 Nd2 C34 C33 18.3(2)
C17 Nd2 C34 C33 -82.1(2)
C20 Nd2 C34 C33 -161.2(2)
C19 Nd2 C34 C33 -138.2(2)
C16 Nd2 C34 C33 -60.0(3)
C30 Nd2 C34 C35 -74.0(3)
C33 Nd2 C34 C35 -147.8(4)
C36 Nd2 C34 C35 -19.0(2)
C31 Nd2 C34 C35 -104.1(3)
C29 Nd2 C34 C35 -43.2(2)
C32 Nd2 C34 C35 -129.5(3)
C17 Nd2 C34 C35 130.1(2)
C20 Nd2 C34 C35 50.9(3)
C19 Nd2 C34 C35 73.9(3)
C16 Nd2 C34 C35 152.2(2)
C33 C34 C35 C36 1.0(8)
Nd2 C34 C35 C36 47.7(5)
C33 C34 C35 Nd2 -46.7(5)
C30 Nd2 C35 C34 102.4(3)
C33 Nd2 C35 C34 18.5(2)
C36 Nd2 C35 C34 147.1(4)
C31 Nd2 C35 C34 72.2(3)
C29 Nd2 C35 C34 128.2(3)
C32 Nd2 C35 C34 42.0(2)
C17 Nd2 C35 C34 -60.9(3)
C20 Nd2 C35 C34 -137.3(2)
C19 Nd2 C35 C34 -109.3(2)
C16 Nd2 C35 C34 -49.5(4)
C30 Nd2 C35 C36 -44.6(2)
C33 Nd2 C35 C36 -128.6(3)
C31 Nd2 C35 C36 -74.8(3)
C29 Nd2 C35 C36 -18.9(2)
C34 Nd2 C35 C36 -147.1(4)
C32 Nd2 C35 C36 -105.0(3)
C17 Nd2 C35 C36 152.1(2)
C20 Nd2 C35 C36 75.6(3)
C19 Nd2 C35 C36 103.7(2)
C16 Nd2 C35 C36 163.5(2)
C34 C35 C36 C29 0.4(8)
Nd2 C35 C36 C29 48.3(5)
C34 C35 C36 Nd2 -48.0(5)
C30 C29 C36 C35 1.1(8)
Si5 C29 C36 C35 179.0(4)
Nd2 C29 C36 C35 -48.4(5)
C30 C29 C36 Nd2 49.5(4)
Si5 C29 C36 Nd2 -132.6(2)
C30 Nd2 C36 C35 126.3(3)
C33 Nd2 C36 C35 42.6(2)
C31 Nd2 C36 C35 101.8(3)
C29 Nd2 C36 C35 147.5(4)
C34 Nd2 C36 C35 18.9(2)
C32 Nd2 C36 C35 72.2(3)
C17 Nd2 C36 C35 -46.7(3)
C20 Nd2 C36 C35 -107.0(2)
C19 Nd2 C36 C35 -78.9(3)
C16 Nd2 C36 C35 -101.9(8)
C30 Nd2 C36 C29 -21.3(2)
C33 Nd2 C36 C29 -104.9(2)
C31 Nd2 C36 C29 -45.7(2)
C35 Nd2 C36 C29 -147.5(4)
C34 Nd2 C36 C29 -128.6(3)
C32 Nd2 C36 C29 -75.3(2)
C17 Nd2 C36 C29 165.8(2)
C20 Nd2 C36 C29 105.5(2)
C19 Nd2 C36 C29 133.6(2)
C16 Nd2 C36 C29 110.6(8)
